data_7024005
loop_
_publ_author_name
'Sutradhar, Manas'
'Kirillova, Marina V.'
'Guedes da Silva, M F\'atima C'
'Liu, Cai-Ming'
'Pombeiro, Armando J. L.'

_publ_section_title
;
 Tautomeric effect of hydrazone Schiff bases in tetranuclear Cu(ii)
 complexes: magnetism and catalytic activity towards mild
 hydrocarboxylation of alkanes.
;
_journal_issue 47
_journal_name_full 'Dalton transactions (Cambridge, England : 2003)'
_journal_page_first 16578
_journal_page_last 16587
_journal_paper_doi 10.1039/c3dt52453a
_journal_volume 42
_journal_year 2013
_chemical_formula_moiety 'C56 H44 Cu4 N8 O12, 4(N O3), 2(H2 O)'
_chemical_formula_sum 'C56 H48 Cu4 N12 O26'
_chemical_formula_weight 1559.22
_chemical_name_systematic
; 
 ? 
;
_space_group_IT_number 2
_symmetry_cell_setting triclinic
_symmetry_Int_Tables_number 2
_symmetry_space_group_name_Hall '-P 1'
_symmetry_space_group_name_H-M 'P -1'
_atom_sites_solution_hydrogens geom
_atom_sites_solution_primary direct
_atom_sites_solution_secondary difmap
_audit_creation_method SHELXL-97
_cell_angle_alpha 97.909(2)
_cell_angle_beta 90.993(3)
_cell_angle_gamma 95.943(2)
_cell_formula_units_Z 4
_cell_length_a 12.0456(7)
_cell_length_b 23.9461(13)
_cell_length_c 24.6163(13)
_cell_measurement_reflns_used 9860
_cell_measurement_temperature 150(2)
_cell_measurement_theta_max 24.50
_cell_measurement_theta_min 2.53
_cell_volume 6991.5(7)
_computing_molecular_graphics 'Ortep-3 for Windows (Farrugia, 1997)'
_computing_publication_material 'WinGX publication routines (Farrugia, 1999)'
_computing_structure_refinement 'SHELXL-97 (Sheldrick, 2008)'
_computing_structure_solution 'SIR97 (Giacovazzo et al, 1997)'
_diffrn_ambient_temperature 150(2)
_diffrn_measured_fraction_theta_full 0.982
_diffrn_measured_fraction_theta_max 0.982
_diffrn_measurement_device_type 'Bruker APEX-II CCD'
_diffrn_measurement_method '\f and \w scans'
_diffrn_radiation_monochromator graphite
_diffrn_radiation_source 'fine-focus sealed tube'
_diffrn_radiation_type MoK\a
_diffrn_radiation_wavelength 0.71069
_diffrn_reflns_av_R_equivalents 0.0494
_diffrn_reflns_av_sigmaI/netI 0.0578
_diffrn_reflns_limit_h_max 14
_diffrn_reflns_limit_h_min -13
_diffrn_reflns_limit_k_max 27
_diffrn_reflns_limit_k_min -28
_diffrn_reflns_limit_l_max 28
_diffrn_reflns_limit_l_min -28
_diffrn_reflns_number 82917
_diffrn_reflns_theta_full 24.59
_diffrn_reflns_theta_max 24.59
_diffrn_reflns_theta_min 2.55
_exptl_absorpt_coefficient_mu 1.286
_exptl_absorpt_correction_T_max 0.781
_exptl_absorpt_correction_T_min 0.693
_exptl_absorpt_correction_type multi-scan
_exptl_absorpt_process_details sadabs
_exptl_crystal_colour green
_exptl_crystal_density_diffrn 1.481
_exptl_crystal_density_method 'not measured'
_exptl_crystal_description prism
_exptl_crystal_F_000 3168
_exptl_crystal_size_max 0.39
_exptl_crystal_size_mid 0.24
_exptl_crystal_size_min 0.20
_platon_squeeze_details
;
;
_refine_diff_density_max 1.881
_refine_diff_density_min -0.784
_refine_diff_density_rms 0.102
_refine_ls_extinction_method none
_refine_ls_goodness_of_fit_ref 1.890
_refine_ls_hydrogen_treatment constr
_refine_ls_matrix_type full
_refine_ls_number_parameters 1765
_refine_ls_number_reflns 23078
_refine_ls_number_restraints 0
_refine_ls_restrained_S_all 1.890
_refine_ls_R_factor_all 0.0791
_refine_ls_R_factor_gt 0.0535
_refine_ls_shift/su_max 0.002
_refine_ls_shift/su_mean 0.000
_refine_ls_structure_factor_coef Fsqd
_refine_ls_weighting_details 'calc w=1/[\s^2^(Fo^2^)+(0.0100P)^2^+0.0000P] where P=(Fo^2^+2Fc^2^)/3'
_refine_ls_weighting_scheme calc
_refine_ls_wR_factor_gt 0.1006
_refine_ls_wR_factor_ref 0.1039
_reflns_number_gt 16530
_reflns_number_total 23078
_reflns_threshold_expression >2sigma(I)
_cod_data_source_file c3dt52453a.txt
_cod_data_source_block Compound3
_cod_original_formula_sum C56H48Cu4N12O26
_cod_database_code 7024005

loop_
_symmetry_equiv_pos_as_xyz
'x, y, z'
'-x, -y, -z'

loop_
_atom_site_label
_atom_site_type_symbol
_atom_site_fract_x
_atom_site_fract_y
_atom_site_fract_z
_atom_site_U_iso_or_equiv
_atom_site_adp_type
_atom_site_occupancy
_atom_site_symmetry_multiplicity
_atom_site_calc_flag
_atom_site_refinement_flags
C1 C 0.5284(4) 0.1818(2) 0.02697(18) 0.0202(11) Uani 1 1 d .
C2 C 0.4609(4) 0.1406(2) -0.00825(19) 0.0268(12) Uani 1 1 d .
H2 H 0.3960 0.1508 -0.0253 0.032 Uiso 1 1 calc R
C3 C 0.4868(4) 0.0856(2) -0.0186(2) 0.0295(13) Uani 1 1 d .
H3 H 0.4409 0.0585 -0.0433 0.035 Uiso 1 1 calc R
C4 C 0.5786(4) 0.0701(2) 0.00652(19) 0.0258(12) Uani 1 1 d .
H4 H 0.5953 0.0319 -0.0003 0.031 Uiso 1 1 calc R
C5 C 0.6493(4) 0.11035(19) 0.04268(18) 0.0186(11) Uani 1 1 d .
C6 C 0.6240(3) 0.16610(19) 0.05243(18) 0.0175(11) Uani 1 1 d .
C7 C 0.7426(4) 0.0891(2) 0.06774(18) 0.0223(11) Uani 1 1 d .
H7 H 0.7516 0.0499 0.0594 0.027 Uiso 1 1 calc R
C8 C 0.9726(4) 0.1359(2) 0.15658(19) 0.0223(11) Uani 1 1 d .
C9 C 1.0642(4) 0.1176(2) 0.18785(18) 0.0210(11) Uani 1 1 d .
C10 C 1.0764(4) 0.0609(2) 0.1902(2) 0.0346(14) Uani 1 1 d .
H10 H 1.0252 0.0319 0.1708 0.042 Uiso 1 1 calc R
C11 C 1.1650(4) 0.0470(3) 0.2216(2) 0.0435(15) Uani 1 1 d .
H11 H 1.1745 0.0083 0.2227 0.052 Uiso 1 1 calc R
C12 C 1.2375(4) 0.0881(3) 0.2504(2) 0.0395(15) Uani 1 1 d .
H12 H 1.2966 0.0782 0.2720 0.047 Uiso 1 1 calc R
C13 C 1.2250(4) 0.1441(3) 0.2480(2) 0.0385(14) Uani 1 1 d .
H13 H 1.2761 0.1730 0.2677 0.046 Uiso 1 1 calc R
C14 C 1.1381(4) 0.1588(2) 0.21694(19) 0.0275(12) Uani 1 1 d .
H14 H 1.1297 0.1976 0.2158 0.033 Uiso 1 1 calc R
C21 C 0.9651(3) 0.29307(19) 0.06881(18) 0.0181(11) Uani 1 1 d .
C22 C 1.0391(3) 0.3241(2) 0.03933(18) 0.0196(11) Uani 1 1 d .
H22 H 1.0682 0.3066 0.0064 0.024 Uiso 1 1 calc R
C23 C 1.0707(4) 0.3810(2) 0.05800(19) 0.0250(12) Uani 1 1 d .
H23 H 1.1211 0.4026 0.0378 0.030 Uiso 1 1 calc R
C24 C 1.0289(4) 0.4057(2) 0.10562(19) 0.0228(12) Uani 1 1 d .
H24 H 1.0513 0.4446 0.1183 0.027 Uiso 1 1 calc R
C25C C 0.9548(3) 0.37544(18) 0.13582(18) 0.0162(10) Uani 1 1 d .
C26 C 0.9210(3) 0.31740(19) 0.11777(17) 0.0153(10) Uani 1 1 d .
C27 C 0.9134(3) 0.4056(2) 0.18500(19) 0.0209(11) Uani 1 1 d .
H27 H 0.9396 0.4446 0.1944 0.025 Uiso 1 1 calc R
C28 C 0.7383(4) 0.3903(2) 0.29385(19) 0.0247(12) Uani 1 1 d .
C29 C 0.6911(4) 0.4236(2) 0.34078(19) 0.0255(12) Uani 1 1 d .
C30 C 0.6169(4) 0.3950(2) 0.37303(19) 0.0326(13) Uani 1 1 d .
H30 H 0.5988 0.3552 0.3643 0.039 Uiso 1 1 calc R
C31 C 0.5688(4) 0.4245(3) 0.4179(2) 0.0463(16) Uani 1 1 d .
H31 H 0.5188 0.4049 0.4401 0.056 Uiso 1 1 calc R
C32 C 0.5955(4) 0.4829(3) 0.4298(2) 0.0428(15) Uani 1 1 d .
H32 H 0.5632 0.5032 0.4603 0.051 Uiso 1 1 calc R
C33 C 0.6676(4) 0.5118(3) 0.3980(2) 0.0433(15) Uani 1 1 d .
H33 H 0.6844 0.5517 0.4065 0.052 Uiso 1 1 calc R
C34 C 0.7158(4) 0.4824(2) 0.3534(2) 0.0344(13) Uani 1 1 d .
H34 H 0.7657 0.5023 0.3314 0.041 Uiso 1 1 calc R
C41 C 0.8778(4) 0.22006(19) 0.27560(17) 0.0184(11) Uani 1 1 d .
C42 C 0.9358(4) 0.19066(19) 0.30939(18) 0.0219(11) Uani 1 1 d .
H42 H 1.0035 0.2080 0.3275 0.026 Uiso 1 1 calc R
C43 C 0.8953(4) 0.1361(2) 0.31680(19) 0.0251(12) Uani 1 1 d .
H43 H 0.9354 0.1158 0.3397 0.030 Uiso 1 1 calc R
C44 C 0.7973(4) 0.1115(2) 0.29101(18) 0.0224(11) Uani 1 1 d .
H44 H 0.7700 0.0740 0.2965 0.027 Uiso 1 1 calc R
C45 C 0.7362(3) 0.14026(19) 0.25660(18) 0.0175(11) Uani 1 1 d .
C46 C 0.7767(3) 0.19640(19) 0.24959(17) 0.0152(10) Uani 1 1 d .
C47 C 0.6392(3) 0.10992(19) 0.22947(17) 0.0176(11) Uani 1 1 d .
H4A H 0.6215 0.0714 0.2345 0.021 Uiso 1 1 calc R
C48 C 0.4186(3) 0.1234(2) 0.14034(18) 0.0203(11) Uani 1 1 d .
C49 C 0.3249(4) 0.0894(2) 0.10784(18) 0.0244(12) Uani 1 1 d .
C50 C 0.3099(4) 0.0303(2) 0.10236(19) 0.0333(14) Uani 1 1 d .
H50 H 0.3610 0.0106 0.1202 0.040 Uiso 1 1 calc R
C51 C 0.2217(4) 0.0004(3) 0.0713(2) 0.0442(16) Uani 1 1 d .
H51 H 0.2106 -0.0398 0.0682 0.053 Uiso 1 1 calc R
C52 C 0.1495(4) 0.0296(3) 0.0445(2) 0.0502(18) Uani 1 1 d .
H52 H 0.0885 0.0092 0.0229 0.060 Uiso 1 1 calc R
C53 C 0.1648(4) 0.0880(3) 0.0490(2) 0.0501(18) Uani 1 1 d .
H53 H 0.1150 0.1074 0.0299 0.060 Uiso 1 1 calc R
C54 C 0.2523(4) 0.1186(2) 0.0811(2) 0.0344(14) Uani 1 1 d .
H54 H 0.2624 0.1588 0.0846 0.041 Uiso 1 1 calc R
C61 C 0.4745(4) 0.3126(2) 0.23600(18) 0.0197(11) Uani 1 1 d .
C62 C 0.4203(4) 0.3520(2) 0.2676(2) 0.0264(12) Uani 1 1 d .
H62 H 0.3810 0.3420 0.2986 0.032 Uiso 1 1 calc R
C63 C 0.4228(4) 0.4070(2) 0.2543(2) 0.0300(13) Uani 1 1 d .
H63 H 0.3852 0.4345 0.2763 0.036 Uiso 1 1 calc R
C64 C 0.4796(4) 0.4212(2) 0.20958(19) 0.0241(12) Uani 1 1 d .
H64 H 0.4811 0.4587 0.2008 0.029 Uiso 1 1 calc R
C65 C 0.5349(3) 0.38155(19) 0.17672(18) 0.0186(11) Uani 1 1 d .
C66 C 0.5325(3) 0.32563(19) 0.18928(18) 0.0189(11) Uani 1 1 d .
C67 C 0.5932(4) 0.4002(2) 0.13061(19) 0.0231(12) Uani 1 1 d .
H67 H 0.5960 0.4392 0.1266 0.028 Uiso 1 1 calc R
C68 C 0.7462(4) 0.3530(2) 0.01909(18) 0.0198(11) Uani 1 1 d .
C69 C 0.8217(4) 0.3727(2) -0.02355(18) 0.0212(11) Uani 1 1 d .
C70 C 0.8592(4) 0.3319(2) -0.06167(19) 0.0321(13) Uani 1 1 d .
H70 H 0.8327 0.2930 -0.0626 0.038 Uiso 1 1 calc R
C71 C 0.9364(4) 0.3489(3) -0.0987(2) 0.0427(15) Uani 1 1 d .
H71 H 0.9609 0.3213 -0.1261 0.051 Uiso 1 1 calc R
C72 C 0.9783(4) 0.4042(3) -0.0970(2) 0.0451(16) Uani 1 1 d .
H72 H 1.0334 0.4149 -0.1218 0.054 Uiso 1 1 calc R
C73 C 0.9390(4) 0.4447(2) -0.0583(2) 0.0405(15) Uani 1 1 d .
H73 H 0.9665 0.4835 -0.0574 0.049 Uiso 1 1 calc R
C74 C 0.8616(4) 0.4298(2) -0.02175(19) 0.0294(13) Uani 1 1 d .
H74 H 0.8352 0.4578 0.0046 0.035 Uiso 1 1 calc R
C101 C 0.4839(4) 0.2016(2) 0.53604(18) 0.0205(11) Uani 1 1 d .
C102 C 0.4070(4) 0.1661(2) 0.50249(19) 0.0255(12) Uani 1 1 d .
H102 H 0.3497 0.1814 0.4841 0.031 Uiso 1 1 calc R
C103 C 0.4119(4) 0.1085(2) 0.4952(2) 0.0332(13) Uani 1 1 d .
H103 H 0.3585 0.0843 0.4717 0.040 Uiso 1 1 calc R
C104 C 0.4940(4) 0.0860(2) 0.5218(2) 0.0348(14) Uani 1 1 d .
H104 H 0.4955 0.0461 0.5176 0.042 Uiso 1 1 calc R
C105 C 0.5764(4) 0.1215(2) 0.55549(18) 0.0233(11) Uani 1 1 d .
C106 C 0.5711(4) 0.18000(19) 0.56197(18) 0.0191(11) Uani 1 1 d .
C107 C 0.6593(4) 0.0939(2) 0.58076(19) 0.0284(12) Uani 1 1 d .
H107 H 0.6526 0.0537 0.5757 0.034 Uiso 1 1 calc R
C108 C 0.9037(4) 0.1229(2) 0.66291(19) 0.0264(12) Uani 1 1 d .
C109 C 0.9856(4) 0.0960(2) 0.69209(19) 0.0263(12) Uani 1 1 d .
C110 C 0.9845(4) 0.0385(2) 0.6887(2) 0.0392(14) Uani 1 1 d .
H110 H 0.9294 0.0144 0.6662 0.047 Uiso 1 1 calc R
C111 C 1.0631(4) 0.0148(3) 0.7179(2) 0.0481(16) Uani 1 1 d .
H111 H 1.0611 -0.0252 0.7157 0.058 Uiso 1 1 calc R
C112 C 1.1435(5) 0.0497(3) 0.7498(2) 0.0476(17) Uani 1 1 d .
H112 H 1.1975 0.0337 0.7697 0.057 Uiso 1 1 calc R
C113 C 1.1468(4) 0.1081(3) 0.7534(2) 0.0400(15) Uani 1 1 d .
H113 H 1.2024 0.1323 0.7756 0.048 Uiso 1 1 calc R
C114 C 1.0669(4) 0.1306(2) 0.7239(2) 0.0369(14) Uani 1 1 d .
H114 H 1.0685 0.1706 0.7258 0.044 Uiso 1 1 calc R
C131 C 0.5231(3) 0.34293(19) 0.69842(18) 0.0165(10) Uani 1 1 d .
C132 C 0.4711(4) 0.3335(2) 0.74736(19) 0.0228(11) Uani 1 1 d .
C133 C 0.4215(4) 0.3749(2) 0.77871(19) 0.0268(12) Uani 1 1 d .
H133 H 0.3864 0.3673 0.8116 0.032 Uiso 1 1 calc R
C134 C 0.4224(4) 0.4279(2) 0.7626(2) 0.0302(13) Uani 1 1 d .
H134 H 0.3875 0.4568 0.7841 0.036 Uiso 1 1 calc R
C135 C 0.4740(4) 0.4387(2) 0.71522(19) 0.0263(12) Uani 1 1 d .
H135 H 0.4750 0.4753 0.7045 0.032 Uiso 1 1 calc R
C136 C 0.5253(3) 0.39692(19) 0.68231(19) 0.0200(11) Uani 1 1 d .
C137 C 0.5818(3) 0.41388(19) 0.63579(18) 0.0191(11) Uani 1 1 d .
H137 H 0.5825 0.4521 0.6294 0.023 Uiso 1 1 calc R
C138 C 0.7356(4) 0.3604(2) 0.52582(18) 0.0191(11) Uani 1 1 d .
C139 C 0.8106(4) 0.3769(2) 0.48224(19) 0.0236(12) Uani 1 1 d .
C140 C 0.8422(4) 0.3338(2) 0.44398(19) 0.0315(13) Uani 1 1 d .
H140 H 0.8134 0.2955 0.4452 0.038 Uiso 1 1 calc R
C141 C 0.9154(4) 0.3470(3) 0.4045(2) 0.0429(15) Uani 1 1 d .
H141 H 0.9354 0.3177 0.3775 0.051 Uiso 1 1 calc R
C142 C 0.9605(5) 0.4023(3) 0.4034(2) 0.0450(16) Uani 1 1 d .
H142 H 1.0134 0.4108 0.3768 0.054 Uiso 1 1 calc R
C143 C 0.9282(4) 0.4448(3) 0.4411(2) 0.0443(16) Uani 1 1 d .
H143 H 0.9573 0.4830 0.4397 0.053 Uiso 1 1 calc R
C144 C 0.8539(4) 0.4328(2) 0.4810(2) 0.0310(13) Uani 1 1 d .
H144 H 0.8326 0.4624 0.5073 0.037 Uiso 1 1 calc R
C151 C 0.7312(4) 0.1947(2) 0.75697(17) 0.0196(11) Uani 1 1 d .
C152 C 0.8371(4) 0.2121(2) 0.78389(19) 0.0229(11) Uani 1 1 d .
C153 C 0.8808(4) 0.1789(2) 0.8184(2) 0.0317(13) Uani 1 1 d .
H153 H 0.9504 0.1915 0.8372 0.038 Uiso 1 1 calc R
C154 C 0.8245(4) 0.1273(2) 0.8263(2) 0.0383(15) Uani 1 1 d .
H154 H 0.8559 0.1045 0.8499 0.046 Uiso 1 1 calc R
C155 C 0.7226(4) 0.1092(2) 0.7997(2) 0.0349(14) Uani 1 1 d .
H155 H 0.6847 0.0736 0.8050 0.042 Uiso 1 1 calc R
C156 C 0.6739(4) 0.1426(2) 0.76481(19) 0.0231(12) Uani 1 1 d .
C157 C 0.5685(4) 0.1201(2) 0.73887(19) 0.0280(12) Uani 1 1 d .
H157 H 0.5381 0.0834 0.7449 0.034 Uiso 1 1 calc R
C158 C 0.3604(4) 0.1524(2) 0.65293(19) 0.0235(12) Uani 1 1 d .
C159 C 0.2610(4) 0.1283(2) 0.61817(19) 0.0269(12) Uani 1 1 d .
C160 C 0.2275(4) 0.0706(2) 0.6092(2) 0.0372(14) Uani 1 1 d .
H160 H 0.2665 0.0454 0.6270 0.045 Uiso 1 1 calc R
C161 C 0.1373(5) 0.0499(3) 0.5743(2) 0.0511(17) Uani 1 1 d .
H161 H 0.1129 0.0104 0.5687 0.061 Uiso 1 1 calc R
C162 C 0.0828(5) 0.0862(3) 0.5476(2) 0.0553(18) Uani 1 1 d .
H162 H 0.0228 0.0716 0.5224 0.066 Uiso 1 1 calc R
C163 C 0.1147(4) 0.1442(3) 0.5572(2) 0.0435(15) Uani 1 1 d .
H163 H 0.0752 0.1694 0.5396 0.052 Uiso 1 1 calc R
C164 C 0.2036(4) 0.1648(2) 0.5923(2) 0.0309(13) Uani 1 1 d .
H164 H 0.2260 0.2044 0.5989 0.037 Uiso 1 1 calc R
C171 C 0.9040(3) 0.31091(19) 0.62275(18) 0.0183(11) Uani 1 1 d .
C172 C 0.9426(4) 0.2824(2) 0.57474(19) 0.0231(12) Uani 1 1 d .
C173 C 1.0237(4) 0.3094(2) 0.5454(2) 0.0325(13) Uani 1 1 d .
H173 H 1.0515 0.2892 0.5135 0.039 Uiso 1 1 calc R
C174 C 1.0650(4) 0.3654(2) 0.5620(2) 0.0371(14) Uani 1 1 d .
H174 H 1.1200 0.3838 0.5415 0.045 Uiso 1 1 calc R
C175 C 1.0259(4) 0.3934(2) 0.6076(2) 0.0336(14) Uani 1 1 d .
H175 H 1.0537 0.4320 0.6184 0.040 Uiso 1 1 calc R
C176 C 0.9461(4) 0.3683(2) 0.63999(19) 0.0227(12) Uani 1 1 d .
C177 C 0.9095(4) 0.4013(2) 0.68760(19) 0.0237(12) Uani 1 1 d .
H177 H 0.9374 0.4403 0.6947 0.028 Uiso 1 1 calc R
C178 C 0.7380(4) 0.3937(2) 0.80033(18) 0.0215(11) Uani 1 1 d .
C179 C 0.6922(4) 0.4299(2) 0.84570(18) 0.0213(11) Uani 1 1 d .
C180 C 0.7146(4) 0.4886(2) 0.8545(2) 0.0306(13) Uani 1 1 d .
H180 H 0.7624 0.5075 0.8309 0.037 Uiso 1 1 calc R
C181 C 0.6667(4) 0.5191(2) 0.8980(2) 0.0364(14) Uani 1 1 d .
H181 H 0.6816 0.5593 0.9042 0.044 Uiso 1 1 calc R
C182 C 0.5978(4) 0.4922(2) 0.9324(2) 0.0362(14) Uani 1 1 d .
H182 H 0.5666 0.5138 0.9624 0.043 Uiso 1 1 calc R
C183 C 0.5735(4) 0.4340(2) 0.9237(2) 0.0355(14) Uani 1 1 d .
H183 H 0.5246 0.4156 0.9471 0.043 Uiso 1 1 calc R
C184 C 0.6213(4) 0.4029(2) 0.88036(19) 0.0304(13) Uani 1 1 d .
H184 H 0.6057 0.3628 0.8742 0.036 Uiso 1 1 calc R
Cu1 Cu 0.83028(4) 0.20275(2) 0.11753(2) 0.01680(14) Uani 1 1 d .
Cu2 Cu 0.57492(4) 0.20860(2) 0.18396(2) 0.01684(14) Uani 1 1 d .
Cu3 Cu 0.64655(4) 0.28671(2) 0.08840(2) 0.01698(14) Uani 1 1 d .
Cu4 Cu 0.78954(4) 0.30537(2) 0.21616(2) 0.01713(14) Uani 1 1 d .
Cu5 Cu 0.62943(4) 0.29872(2) 0.59745(2) 0.01854(14) Uani 1 1 d .
Cu6 Cu 0.77799(4) 0.30494(2) 0.72416(2) 0.01987(14) Uani 1 1 d .
Cu7 Cu 0.78626(5) 0.20130(2) 0.62511(2) 0.02196(15) Uani 1 1 d .
Cu8 Cu 0.54179(4) 0.22405(2) 0.69382(2) 0.02038(14) Uani 1 1 d .
N1 N 0.8145(3) 0.12109(15) 0.10103(15) 0.0184(9) Uani 1 1 d .
N2 N 0.8991(3) 0.09798(15) 0.12564(15) 0.0201(9) Uani 1 1 d .
H2A H 0.9044 0.0613 0.1216 0.024 Uiso 1 1 d R
N3 N 0.5738(3) 0.13170(15) 0.19844(14) 0.0175(9) Uani 1 1 d .
N4 N 0.4841(3) 0.09678(16) 0.17103(15) 0.0216(9) Uani 1 1 d .
H47 H 0.4713 0.0605 0.1739 0.026 Uiso 1 1 d R
N5 N 0.6415(3) 0.36776(15) 0.09475(14) 0.0179(9) Uani 1 1 d .
N6 N 0.7001(3) 0.39075(16) 0.05388(14) 0.0203(9) Uani 1 1 d .
H6 H 0.7064 0.4272 0.0511 0.024 Uiso 1 1 d R
N7 N 0.8438(3) 0.38345(15) 0.21687(14) 0.0156(9) Uani 1 1 d .
N8 N 0.8087(3) 0.41738(16) 0.26135(14) 0.0207(9) Uani 1 1 d .
H8 H 0.8302 0.4539 0.2682 0.025 Uiso 1 1 d R
N9 N 0.7428(3) 0.12113(16) 0.61013(15) 0.0243(10) Uani 1 1 d .
N10 N 0.8182(3) 0.09055(17) 0.63460(16) 0.0303(10) Uani 1 1 d .
H10A H 0.8108 0.0533 0.6313 0.036 Uiso 1 1 d R
N11 N 0.6321(3) 0.37948(16) 0.60210(15) 0.0194(9) Uani 1 1 d .
N12 N 0.6914(3) 0.39965(16) 0.55947(14) 0.0207(9) Uani 1 1 d .
H12A H 0.6982 0.4357 0.5550 0.025 Uiso 1 1 d R
N13 N 0.5129(3) 0.14666(15) 0.70797(15) 0.0198(9) Uani 1 1 d .
N14 N 0.4137(3) 0.12061(16) 0.68235(15) 0.0254(10) Uani 1 1 d .
H14A H 0.3873 0.0856 0.6858 0.030 Uiso 1 1 d R
N15 N 0.8404(3) 0.38147(16) 0.72192(15) 0.0198(9) Uani 1 1 d .
N16 N 0.8081(3) 0.41796(16) 0.76550(15) 0.0234(10) Uani 1 1 d .
H16 H 0.8317 0.4543 0.7707 0.028 Uiso 1 1 d R
N21 N 0.1774(4) 0.4610(2) 0.2927(2) 0.0421(13) Uani 1 1 d .
N30 N 0.4179(4) 0.0329(2) 0.83436(19) 0.0436(13) Uani 1 1 d .
N40 N 0.9968(5) 0.8520(2) 0.0526(2) 0.0502(14) Uani 1 1 d .
N50 N 0.5346(4) 0.0143(2) 0.32691(19) 0.0379(12) Uani 1 1 d .
N60 N 0.1227(4) 0.1321(2) 0.40820(17) 0.0367(12) Uani 1 1 d .
N70 N 0.3377(4) 0.3496(2) 0.49300(19) 0.0416(12) Uani 1 1 d .
N80 N 0.8512(4) 0.5442(2) 0.2171(2) 0.0469(13) Uani 1 1 d .
N90 N 0.7167(4) 0.6431(2) 0.0547(2) 0.0562(15) Uani 1 1 d .
O1 O 0.5070(2) 0.23641(13) 0.03860(12) 0.0222(8) Uani 1 1 d .
H1 H 0.4417 0.2512 0.0270 0.033 Uiso 1 1 d R
O2 O 0.6832(2) 0.20748(12) 0.08781(11) 0.0162(7) Uani 1 1 d .
O3 O 0.9612(2) 0.18810(13) 0.15890(12) 0.0212(7) Uani 1 1 d .
O4 O 0.9305(2) 0.23703(12) 0.05282(12) 0.0220(8) Uani 1 1 d .
H4B H 0.9468 0.2159 0.0188 0.033 Uiso 1 1 d R
O5 O 0.8452(2) 0.28526(12) 0.14284(11) 0.0160(7) Uani 1 1 d .
O6 O 0.7159(2) 0.33737(14) 0.28230(12) 0.0237(8) Uani 1 1 d .
O7 O 0.9158(2) 0.27332(12) 0.26551(12) 0.0230(8) Uani 1 1 d .
H7A H 0.9860 0.2933 0.2778 0.034 Uiso 1 1 d R
O8 O 0.7253(2) 0.22698(12) 0.21646(11) 0.0158(7) Uani 1 1 d .
O9 O 0.4390(2) 0.17570(13) 0.14053(12) 0.0216(8) Uani 1 1 d .
O10 O 0.4774(2) 0.25890(13) 0.24678(12) 0.0251(8) Uani 1 1 d .
H10B H 0.4428 0.2444 0.2771 0.038 Uiso 1 1 d R
O11 O 0.5850(2) 0.28473(12) 0.16050(12) 0.0182(7) Uani 1 1 d .
O12 O 0.7289(2) 0.30142(13) 0.02299(12) 0.0210(7) Uani 1 1 d .
O13 O 0.4818(2) 0.25803(13) 0.54717(12) 0.0268(8) Uani 1 1 d .
H13A H 0.4244 0.2781 0.5349 0.040 Uiso 1 1 d R
O14 O 0.6439(2) 0.21703(12) 0.59506(12) 0.0203(7) Uani 1 1 d .
O15 O 0.9105(2) 0.17604(14) 0.66460(13) 0.0275(8) Uani 1 1 d .
O16 O 0.4734(3) 0.27957(13) 0.76024(12) 0.0282(8) Uani 1 1 d .
H16A H 0.4479 0.2679 0.7937 0.042 Uiso 1 1 d R
O17 O 0.5728(2) 0.30053(12) 0.67121(12) 0.0185(7) Uani 1 1 d .
O18 O 0.7166(2) 0.30933(13) 0.53219(12) 0.0222(8) Uani 1 1 d .
O19 O 0.8900(2) 0.26196(13) 0.77264(12) 0.0247(8) Uani 1 1 d .
H19 H 0.9643 0.2763 0.7843 0.037 Uiso 1 1 d R
O20 O 0.6939(2) 0.22955(12) 0.72321(12) 0.0205(7) Uani 1 1 d .
O21 O 0.3975(2) 0.20403(14) 0.65344(12) 0.0252(8) Uani 1 1 d .
O22 O 0.8981(3) 0.22813(13) 0.56062(13) 0.0306(8) Uani 1 1 d .
H22A H 0.9126 0.2047 0.5277 0.046 Uiso 1 1 d R
O23 O 0.8247(2) 0.28261(12) 0.65000(12) 0.0213(7) Uani 1 1 d .
O24 O 0.7132(2) 0.34117(13) 0.79148(12) 0.0229(8) Uani 1 1 d .
O30 O 0.1317(3) 0.01805(14) 0.89608(14) 0.0432(10) Uani 1 1 d .
H30A H 0.1856 0.0146 0.8735 0.065 Uiso 1 1 d R
H30B H 0.1249 0.0537 0.9020 0.065 Uiso 1 1 d R
O40 O 0.2886(3) 0.48189(14) 0.42718(14) 0.0412(10) Uani 1 1 d .
H40A H 0.2356 0.4736 0.4025 0.062 Uiso 1 1 d R
H40B H 0.2918 0.4516 0.4422 0.062 Uiso 1 1 d R
O50 O 0.7178(3) 0.50680(14) 0.07556(14) 0.0437(10) Uani 1 1 d .
H50A H 0.7231 0.5401 0.0661 0.066 Uiso 1 1 d R
H50B H 0.7404 0.5077 0.1090 0.066 Uiso 1 1 d R
O60 O 0.1227(2) 0.30237(14) 0.28888(14) 0.0419(10) Uani 1 1 d .
H60A H 0.1356 0.3387 0.2923 0.063 Uiso 1 1 d R
H60B H 0.1819 0.2864 0.2919 0.063 Uiso 1 1 d R
O211 O 0.1742(4) 0.41962(18) 0.31809(19) 0.0706(14) Uani 1 1 d .
O212 O 0.1271(3) 0.46289(18) 0.24821(18) 0.0591(13) Uani 1 1 d .
O213 O 0.2352(4) 0.50308(19) 0.31322(18) 0.0629(13) Uani 1 1 d .
O311 O 0.5064(3) 0.01509(15) 0.81549(16) 0.0412(10) Uani 1 1 d .
O312 O 0.3940(4) 0.08033(17) 0.82854(19) 0.0672(14) Uani 1 1 d .
O313 O 0.3545(3) -0.00062(17) 0.85807(16) 0.0509(11) Uani 1 1 d .
O411 O 0.9412(5) 0.87313(18) 0.09228(18) 0.0808(17) Uani 1 1 d .
O412 O 0.9882(3) 0.79931(16) 0.04108(15) 0.0516(11) Uani 1 1 d .
O413 O 1.0561(4) 0.88155(18) 0.0260(2) 0.0750(16) Uani 1 1 d .
O511 O 0.4810(4) -0.0136(2) 0.3578(2) 0.0868(17) Uani 1 1 d .
O512 O 0.6170(3) -0.00558(15) 0.30401(15) 0.0411(10) Uani 1 1 d .
O513 O 0.5031(4) 0.0593(2) 0.3195(2) 0.0827(16) Uani 1 1 d .
O611 O 0.0649(3) 0.08796(18) 0.41036(16) 0.0518(11) Uani 1 1 d .
O612 O 0.2231(3) 0.13287(18) 0.39531(17) 0.0583(12) Uani 1 1 d .
O613 O 0.0846(3) 0.18091(16) 0.41991(15) 0.0428(10) Uani 1 1 d .
O711 O 0.3200(3) 0.29604(16) 0.49548(17) 0.0526(11) Uani 1 1 d .
O712 O 0.2782(3) 0.37019(16) 0.46014(16) 0.0511(12) Uani 1 1 d .
O713 O 0.4153(3) 0.37761(16) 0.52300(16) 0.0534(11) Uani 1 1 d .
O811 O 0.7934(3) 0.50949(18) 0.18253(16) 0.0516(11) Uani 1 1 d .
O812 O 0.8777(5) 0.5925(2) 0.2078(2) 0.101(2) Uani 1 1 d .
O813 O 0.8782(3) 0.52962(15) 0.26218(16) 0.0407(10) Uani 1 1 d .
O911 O 0.6879(4) 0.60474(19) 0.01971(18) 0.0685(14) Uani 1 1 d .
O912 O 0.7307(4) 0.63648(19) 0.1040(2) 0.0819(16) Uani 1 1 d .
O913 O 0.7465(4) 0.69276(18) 0.04179(17) 0.0694(14) Uani 1 1 d .

loop_
_atom_site_aniso_label
_atom_site_aniso_U_11
_atom_site_aniso_U_22
_atom_site_aniso_U_33
_atom_site_aniso_U_23
_atom_site_aniso_U_13
_atom_site_aniso_U_12
C1 0.020(2) 0.026(3) 0.015(3) 0.011(2) -0.001(2) -0.004(2)
C2 0.023(3) 0.030(3) 0.028(3) 0.011(3) -0.009(2) -0.004(2)
C3 0.034(3) 0.022(3) 0.029(3) 0.001(3) -0.009(2) -0.010(2)
C4 0.031(3) 0.016(3) 0.028(3) -0.001(2) 0.001(2) -0.006(2)
C5 0.025(3) 0.015(3) 0.016(3) 0.006(2) -0.002(2) -0.001(2)
C6 0.021(2) 0.015(3) 0.016(3) 0.005(2) -0.003(2) -0.003(2)
C7 0.027(3) 0.012(3) 0.029(3) 0.005(2) 0.006(2) 0.004(2)
C8 0.022(3) 0.024(3) 0.024(3) 0.008(2) 0.008(2) 0.009(2)
C9 0.024(3) 0.024(3) 0.017(3) 0.006(2) 0.003(2) 0.009(2)
C10 0.035(3) 0.041(4) 0.030(3) 0.007(3) -0.007(2) 0.012(3)
C11 0.040(3) 0.051(4) 0.048(4) 0.025(3) 0.002(3) 0.022(3)
C12 0.031(3) 0.057(4) 0.034(3) 0.012(3) -0.006(3) 0.015(3)
C13 0.031(3) 0.054(4) 0.031(3) 0.006(3) -0.001(3) 0.003(3)
C14 0.027(3) 0.029(3) 0.028(3) 0.006(3) -0.004(2) 0.006(2)
C21 0.015(2) 0.016(3) 0.021(3) -0.001(2) -0.005(2) 0.000(2)
C22 0.019(2) 0.023(3) 0.017(3) 0.002(2) 0.006(2) 0.002(2)
C23 0.019(3) 0.025(3) 0.030(3) 0.008(3) 0.003(2) -0.005(2)
C24 0.020(2) 0.018(3) 0.030(3) 0.007(2) -0.002(2) -0.007(2)
C25C 0.013(2) 0.011(3) 0.023(3) 0.000(2) -0.005(2) 0.0003(19)
C26 0.011(2) 0.017(3) 0.019(3) 0.006(2) -0.0004(19) 0.001(2)
C27 0.015(2) 0.013(3) 0.033(3) 0.000(2) -0.006(2) -0.001(2)
C28 0.019(3) 0.034(3) 0.020(3) 0.003(3) -0.004(2) 0.002(2)
C29 0.027(3) 0.028(3) 0.021(3) -0.001(2) 0.002(2) 0.006(2)
C30 0.035(3) 0.034(3) 0.027(3) 0.003(3) 0.004(2) -0.003(3)
C31 0.033(3) 0.068(5) 0.038(4) 0.006(3) 0.015(3) 0.008(3)
C32 0.040(3) 0.055(4) 0.033(3) -0.005(3) 0.007(3) 0.021(3)
C33 0.046(4) 0.043(4) 0.038(4) -0.012(3) 0.003(3) 0.013(3)
C34 0.044(3) 0.031(3) 0.027(3) -0.002(3) 0.005(3) 0.007(3)
C41 0.022(2) 0.017(3) 0.014(3) 0.000(2) -0.001(2) -0.004(2)
C42 0.019(2) 0.019(3) 0.026(3) 0.001(2) -0.004(2) -0.004(2)
C43 0.026(3) 0.028(3) 0.024(3) 0.013(2) -0.008(2) 0.007(2)
C44 0.026(3) 0.017(3) 0.025(3) 0.009(2) -0.004(2) -0.001(2)
C45 0.016(2) 0.019(3) 0.018(3) 0.007(2) -0.002(2) -0.001(2)
C46 0.017(2) 0.020(3) 0.011(2) 0.007(2) 0.0015(19) 0.005(2)
C47 0.021(2) 0.014(3) 0.018(3) 0.008(2) -0.002(2) 0.000(2)
C48 0.014(2) 0.027(3) 0.022(3) 0.012(2) -0.001(2) 0.000(2)
C49 0.016(2) 0.039(3) 0.017(3) 0.007(2) -0.002(2) -0.009(2)
C50 0.031(3) 0.038(4) 0.026(3) 0.000(3) -0.005(2) -0.011(3)
C51 0.037(3) 0.053(4) 0.034(3) -0.008(3) -0.008(3) -0.015(3)
C52 0.030(3) 0.079(5) 0.033(4) -0.004(4) 0.000(3) -0.021(3)
C53 0.027(3) 0.096(6) 0.030(3) 0.015(4) -0.007(3) 0.009(3)
C54 0.014(2) 0.057(4) 0.033(3) 0.018(3) -0.004(2) -0.005(3)
C61 0.022(2) 0.017(3) 0.021(3) 0.002(2) 0.002(2) 0.004(2)
C62 0.020(3) 0.028(3) 0.030(3) 0.002(3) 0.006(2) 0.001(2)
C63 0.024(3) 0.034(3) 0.033(3) 0.003(3) 0.010(2) 0.011(2)
C64 0.023(3) 0.014(3) 0.035(3) 0.004(2) -0.001(2) 0.003(2)
C65 0.014(2) 0.016(3) 0.026(3) 0.006(2) 0.002(2) 0.000(2)
C66 0.015(2) 0.020(3) 0.022(3) 0.006(2) -0.003(2) 0.002(2)
C67 0.025(3) 0.018(3) 0.028(3) 0.007(2) -0.006(2) 0.006(2)
C68 0.018(2) 0.021(3) 0.020(3) 0.004(2) 0.000(2) 0.002(2)
C69 0.025(3) 0.025(3) 0.015(3) 0.010(2) -0.001(2) -0.001(2)
C70 0.028(3) 0.042(4) 0.024(3) 0.005(3) 0.004(2) -0.006(3)
C71 0.043(3) 0.059(4) 0.022(3) -0.007(3) 0.005(3) 0.001(3)
C72 0.037(3) 0.063(5) 0.033(4) 0.017(3) 0.011(3) -0.017(3)
C73 0.039(3) 0.041(4) 0.042(4) 0.021(3) 0.000(3) -0.012(3)
C74 0.029(3) 0.032(3) 0.027(3) 0.010(3) 0.001(2) -0.004(2)
C101 0.031(3) 0.019(3) 0.013(3) 0.006(2) 0.005(2) 0.007(2)
C102 0.026(3) 0.025(3) 0.027(3) 0.006(2) -0.003(2) 0.005(2)
C103 0.037(3) 0.030(3) 0.030(3) -0.004(3) -0.014(3) 0.003(3)
C104 0.050(3) 0.015(3) 0.037(3) -0.004(3) -0.013(3) 0.004(3)
C105 0.032(3) 0.019(3) 0.020(3) 0.003(2) -0.002(2) 0.008(2)
C106 0.023(3) 0.016(3) 0.019(3) 0.003(2) 0.002(2) 0.004(2)
C107 0.039(3) 0.017(3) 0.029(3) -0.001(2) 0.001(3) 0.008(2)
C108 0.028(3) 0.031(3) 0.023(3) 0.003(3) 0.008(2) 0.015(3)
C109 0.026(3) 0.031(3) 0.023(3) 0.000(3) -0.002(2) 0.014(2)
C110 0.035(3) 0.038(4) 0.050(4) 0.012(3) -0.003(3) 0.017(3)
C111 0.036(3) 0.043(4) 0.070(5) 0.019(3) -0.003(3) 0.013(3)
C112 0.042(4) 0.064(5) 0.049(4) 0.029(4) 0.010(3) 0.034(3)
C113 0.041(3) 0.050(4) 0.028(3) -0.003(3) -0.007(3) 0.015(3)
C114 0.042(3) 0.041(4) 0.032(3) 0.003(3) 0.005(3) 0.027(3)
C131 0.014(2) 0.014(3) 0.020(3) 0.000(2) 0.003(2) 0.001(2)
C132 0.023(3) 0.021(3) 0.024(3) 0.002(2) -0.002(2) 0.002(2)
C133 0.028(3) 0.029(3) 0.023(3) 0.001(3) 0.007(2) 0.004(2)
C134 0.031(3) 0.028(3) 0.033(3) -0.001(3) 0.010(2) 0.013(2)
C135 0.026(3) 0.016(3) 0.037(3) 0.003(2) 0.003(2) 0.002(2)
C136 0.016(2) 0.013(3) 0.030(3) 0.000(2) 0.001(2) -0.001(2)
C137 0.023(3) 0.009(3) 0.024(3) 0.001(2) 0.001(2) 0.001(2)
C138 0.019(2) 0.021(3) 0.017(3) 0.003(2) -0.001(2) 0.001(2)
C139 0.026(3) 0.026(3) 0.019(3) 0.008(2) -0.004(2) -0.002(2)
C140 0.038(3) 0.032(3) 0.024(3) 0.004(3) 0.003(2) 0.001(3)
C141 0.046(3) 0.059(5) 0.025(3) 0.000(3) 0.011(3) 0.017(3)
C142 0.045(4) 0.054(4) 0.038(4) 0.016(3) 0.019(3) 0.002(3)
C143 0.046(4) 0.044(4) 0.042(4) 0.020(3) 0.002(3) -0.013(3)
C144 0.032(3) 0.032(3) 0.028(3) 0.008(3) 0.005(2) -0.002(3)
C151 0.024(3) 0.023(3) 0.012(3) 0.001(2) 0.001(2) 0.007(2)
C152 0.024(3) 0.021(3) 0.023(3) 0.004(2) -0.001(2) 0.001(2)
C153 0.024(3) 0.039(4) 0.034(3) 0.013(3) -0.006(2) 0.003(3)
C154 0.038(3) 0.037(4) 0.047(4) 0.031(3) -0.011(3) 0.005(3)
C155 0.039(3) 0.026(3) 0.041(3) 0.016(3) -0.006(3) -0.003(3)
C156 0.025(3) 0.023(3) 0.023(3) 0.009(2) -0.004(2) 0.005(2)
C157 0.040(3) 0.016(3) 0.028(3) 0.008(2) -0.002(2) -0.005(2)
C158 0.027(3) 0.025(3) 0.019(3) 0.004(2) 0.004(2) 0.002(2)
C159 0.021(3) 0.033(3) 0.026(3) 0.007(3) 0.000(2) -0.002(2)
C160 0.040(3) 0.043(4) 0.030(3) 0.008(3) -0.008(3) 0.006(3)
C161 0.050(4) 0.046(4) 0.054(4) 0.007(3) -0.011(3) -0.007(3)
C162 0.039(4) 0.086(6) 0.039(4) 0.007(4) -0.007(3) 0.004(4)
C163 0.035(3) 0.058(5) 0.042(4) 0.015(3) -0.007(3) 0.018(3)
C164 0.029(3) 0.035(3) 0.031(3) 0.009(3) -0.003(2) 0.009(3)
C171 0.019(2) 0.015(3) 0.022(3) 0.002(2) -0.005(2) 0.005(2)
C172 0.019(2) 0.023(3) 0.028(3) 0.005(3) -0.002(2) 0.006(2)
C173 0.031(3) 0.042(4) 0.024(3) -0.001(3) 0.010(2) 0.010(3)
C174 0.034(3) 0.036(4) 0.040(4) 0.006(3) 0.015(3) -0.004(3)
C175 0.027(3) 0.026(3) 0.044(4) 0.004(3) 0.000(3) -0.013(2)
C176 0.019(2) 0.028(3) 0.022(3) 0.006(2) -0.002(2) 0.004(2)
C177 0.024(3) 0.016(3) 0.029(3) -0.001(2) -0.004(2) -0.002(2)
C178 0.018(2) 0.026(3) 0.020(3) 0.006(2) -0.001(2) 0.001(2)
C179 0.020(2) 0.023(3) 0.019(3) -0.002(2) -0.003(2) 0.001(2)
C180 0.029(3) 0.029(3) 0.032(3) -0.001(3) 0.002(2) 0.003(2)
C181 0.036(3) 0.024(3) 0.044(4) -0.014(3) -0.006(3) 0.004(3)
C182 0.031(3) 0.045(4) 0.030(3) -0.011(3) -0.001(3) 0.010(3)
C183 0.035(3) 0.038(4) 0.031(3) -0.003(3) 0.009(2) 0.002(3)
C184 0.037(3) 0.024(3) 0.028(3) 0.000(3) 0.000(2) -0.001(2)
Cu1 0.0173(3) 0.0114(3) 0.0213(3) 0.0018(3) -0.0008(2) 0.0005(2)
Cu2 0.0156(3) 0.0152(3) 0.0205(3) 0.0074(3) -0.0020(2) -0.0009(2)
Cu3 0.0202(3) 0.0130(3) 0.0184(3) 0.0052(3) 0.0019(2) 0.0011(2)
Cu4 0.0197(3) 0.0136(3) 0.0177(3) 0.0033(3) 0.0021(2) -0.0020(2)
Cu5 0.0231(3) 0.0131(3) 0.0201(3) 0.0042(3) 0.0012(2) 0.0028(2)
Cu6 0.0250(3) 0.0148(3) 0.0194(3) 0.0022(3) 0.0012(3) 0.0000(3)
Cu7 0.0266(3) 0.0155(3) 0.0244(4) 0.0012(3) -0.0028(3) 0.0081(3)
Cu8 0.0230(3) 0.0155(3) 0.0242(3) 0.0081(3) 0.0003(3) 0.0027(3)
N1 0.017(2) 0.011(2) 0.027(2) 0.0071(19) -0.0024(17) -0.0032(17)
N2 0.020(2) 0.010(2) 0.031(2) 0.0044(19) -0.0036(18) 0.0007(17)
N3 0.0130(19) 0.016(2) 0.023(2) 0.0027(18) -0.0021(17) -0.0048(17)
N4 0.017(2) 0.019(2) 0.028(2) 0.0069(19) -0.0082(18) -0.0073(17)
N5 0.023(2) 0.015(2) 0.018(2) 0.0066(19) 0.0015(18) 0.0034(18)
N6 0.031(2) 0.011(2) 0.021(2) 0.0110(19) 0.0084(18) 0.0001(18)
N7 0.018(2) 0.013(2) 0.015(2) 0.0002(18) 0.0040(17) -0.0014(17)
N8 0.026(2) 0.013(2) 0.020(2) -0.0043(19) 0.0021(18) -0.0059(18)
N9 0.030(2) 0.020(2) 0.025(2) 0.002(2) -0.0005(19) 0.015(2)
N10 0.042(3) 0.017(2) 0.034(3) 0.003(2) -0.008(2) 0.018(2)
N11 0.021(2) 0.016(2) 0.021(2) 0.0069(19) 0.0029(18) -0.0027(18)
N12 0.027(2) 0.013(2) 0.024(2) 0.0091(19) 0.0043(18) 0.0003(18)
N13 0.024(2) 0.017(2) 0.020(2) 0.0087(19) -0.0029(18) 0.0017(18)
N14 0.025(2) 0.018(2) 0.032(3) 0.010(2) -0.0089(19) -0.0084(19)
N15 0.023(2) 0.016(2) 0.019(2) -0.0006(19) 0.0026(18) -0.0009(18)
N16 0.029(2) 0.013(2) 0.026(2) -0.0036(19) 0.0019(19) -0.0040(18)
N21 0.033(3) 0.031(3) 0.066(4) 0.019(3) 0.023(3) 0.003(2)
N30 0.057(3) 0.031(3) 0.040(3) 0.001(3) -0.019(3) -0.002(3)
N40 0.081(4) 0.031(3) 0.038(3) -0.008(3) -0.031(3) 0.023(3)
N50 0.040(3) 0.030(3) 0.045(3) 0.011(3) 0.000(2) -0.001(2)
N60 0.030(3) 0.050(4) 0.032(3) 0.007(3) -0.009(2) 0.012(3)
N70 0.043(3) 0.033(3) 0.047(3) -0.001(3) 0.020(3) 0.003(3)
N80 0.056(3) 0.035(3) 0.055(4) 0.010(3) 0.031(3) 0.017(3)
N90 0.077(4) 0.048(4) 0.043(4) 0.004(3) 0.026(3) 0.004(3)
O1 0.0216(17) 0.0151(19) 0.031(2) 0.0067(16) -0.0075(14) 0.0027(14)
O2 0.0225(16) 0.0103(17) 0.0155(17) 0.0017(14) -0.0019(13) 0.0010(14)
O3 0.0199(17) 0.017(2) 0.0264(19) 0.0033(15) -0.0026(14) 0.0011(14)
O4 0.0299(18) 0.0109(18) 0.0232(19) -0.0021(15) 0.0075(15) -0.0033(14)
O5 0.0200(16) 0.0117(17) 0.0158(17) 0.0017(14) 0.0033(13) -0.0010(13)
O6 0.0305(19) 0.021(2) 0.0178(18) -0.0005(16) 0.0022(14) -0.0009(16)
O7 0.0209(17) 0.0176(19) 0.0287(19) 0.0074(16) -0.0071(14) -0.0105(14)
O8 0.0174(16) 0.0120(17) 0.0179(17) 0.0045(14) -0.0026(13) -0.0016(13)
O9 0.0183(16) 0.024(2) 0.0238(19) 0.0110(16) -0.0064(14) -0.0013(15)
O10 0.0300(18) 0.027(2) 0.0211(19) 0.0113(16) 0.0115(15) 0.0016(16)
O11 0.0204(16) 0.0153(18) 0.0214(18) 0.0060(15) 0.0065(14) 0.0085(14)
O12 0.0257(17) 0.017(2) 0.0202(18) 0.0044(15) 0.0000(14) -0.0004(15)
O13 0.0290(18) 0.018(2) 0.036(2) 0.0092(16) -0.0109(16) 0.0073(15)
O14 0.0291(18) 0.0112(18) 0.0202(18) 0.0006(15) -0.0068(14) 0.0032(14)
O15 0.0310(19) 0.023(2) 0.030(2) 0.0039(17) -0.0028(15) 0.0106(16)
O16 0.039(2) 0.025(2) 0.024(2) 0.0122(16) 0.0107(16) 0.0068(16)
O17 0.0202(16) 0.0116(18) 0.0256(19) 0.0069(15) 0.0027(14) 0.0054(14)
O18 0.0319(18) 0.016(2) 0.0195(19) 0.0030(15) 0.0033(14) 0.0034(15)
O19 0.0239(17) 0.021(2) 0.0277(19) 0.0068(16) -0.0079(15) -0.0061(15)
O20 0.0244(17) 0.0139(18) 0.0238(19) 0.0076(15) -0.0049(14) -0.0008(14)
O21 0.0260(18) 0.024(2) 0.028(2) 0.0117(16) -0.0018(15) 0.0042(16)
O22 0.041(2) 0.021(2) 0.029(2) -0.0055(17) 0.0071(16) 0.0107(17)
O23 0.0243(17) 0.0157(19) 0.0236(19) 0.0039(15) 0.0010(14) 0.0000(14)
O24 0.0290(18) 0.017(2) 0.0219(19) 0.0017(16) 0.0030(15) 0.0015(15)
O30 0.063(3) 0.018(2) 0.049(2) 0.0002(18) 0.001(2) 0.0152(19)
O40 0.053(2) 0.026(2) 0.045(2) 0.0076(19) -0.0022(19) -0.0009(18)
O50 0.072(3) 0.017(2) 0.041(2) 0.0074(18) -0.004(2) -0.0030(19)
O60 0.0223(18) 0.031(2) 0.072(3) 0.013(2) -0.0057(18) -0.0065(16)
O211 0.082(3) 0.036(3) 0.101(4) 0.027(3) 0.052(3) 0.008(2)
O212 0.036(2) 0.070(3) 0.064(3) -0.011(3) -0.015(2) -0.001(2)
O213 0.061(3) 0.053(3) 0.078(3) 0.019(3) -0.016(3) 0.013(3)
O311 0.034(2) 0.024(2) 0.066(3) 0.019(2) -0.013(2) -0.0079(18)
O312 0.088(3) 0.021(3) 0.093(4) 0.009(2) -0.017(3) 0.007(2)
O313 0.052(3) 0.043(3) 0.057(3) 0.008(2) 0.008(2) -0.002(2)
O411 0.152(5) 0.054(3) 0.041(3) -0.016(2) -0.026(3) 0.063(3)
O412 0.091(3) 0.019(2) 0.043(3) -0.0025(19) 0.024(2) 0.006(2)
O413 0.070(3) 0.034(3) 0.120(4) 0.028(3) -0.050(3) -0.018(2)
O511 0.108(4) 0.057(3) 0.107(4) 0.036(3) 0.070(3) 0.017(3)
O512 0.032(2) 0.030(2) 0.064(3) 0.012(2) 0.006(2) 0.0026(18)
O513 0.097(4) 0.070(4) 0.102(4) 0.046(3) 0.039(3) 0.053(3)
O611 0.044(2) 0.046(3) 0.067(3) 0.019(2) -0.013(2) -0.001(2)
O612 0.042(3) 0.067(3) 0.068(3) 0.007(2) 0.006(2) 0.021(2)
O613 0.040(2) 0.042(3) 0.049(3) 0.005(2) -0.0054(19) 0.018(2)
O711 0.051(2) 0.026(2) 0.081(3) 0.012(2) -0.019(2) 0.004(2)
O712 0.047(2) 0.060(3) 0.063(3) 0.049(2) 0.001(2) 0.028(2)
O713 0.064(3) 0.033(3) 0.059(3) 0.000(2) -0.006(2) -0.005(2)
O811 0.065(3) 0.055(3) 0.038(3) 0.000(2) -0.005(2) 0.032(2)
O812 0.170(6) 0.041(3) 0.101(4) 0.031(3) 0.071(4) 0.011(3)
O813 0.044(2) 0.026(2) 0.049(3) 0.003(2) -0.001(2) -0.0074(18)
O911 0.079(3) 0.057(3) 0.055(3) -0.022(3) 0.015(2) -0.022(3)
O912 0.128(4) 0.049(3) 0.071(4) 0.020(3) 0.029(3) 0.001(3)
O913 0.108(4) 0.037(3) 0.061(3) 0.015(2) 0.006(3) -0.008(3)

loop_
_atom_type_symbol
_atom_type_description
_atom_type_scat_dispersion_real
_atom_type_scat_dispersion_imag
_atom_type_scat_source
C C 0.0033 0.0016 'International Tables Vol C Tables 4.2.6.8 and 6.1.1.4'
H H 0.0000 0.0000 'International Tables Vol C Tables 4.2.6.8 and 6.1.1.4'
N N 0.0061 0.0033 'International Tables Vol C Tables 4.2.6.8 and 6.1.1.4'
O O 0.0106 0.0060 'International Tables Vol C Tables 4.2.6.8 and 6.1.1.4'
Cu Cu 0.3201 1.2651 'International Tables Vol C Tables 4.2.6.8 and 6.1.1.4'

loop_
_geom_angle_atom_site_label_1
_geom_angle_atom_site_label_2
_geom_angle_atom_site_label_3
_geom_angle
O1 C1 C2 123.7(4)
O1 C1 C6 117.4(4)
C2 C1 C6 118.9(4)
C3 C2 C1 121.2(4)
C3 C2 H2 119.4
C1 C2 H2 119.4
C4 C3 C2 120.0(4)
C4 C3 H3 120.0
C2 C3 H3 120.0
C3 C4 C5 120.9(5)
C3 C4 H4 119.6
C5 C4 H4 119.6
C6 C5 C4 119.1(4)
C6 C5 C7 124.8(4)
C4 C5 C7 116.2(4)
O2 C6 C5 124.0(4)
O2 C6 C1 116.0(4)
C5 C6 C1 119.9(4)
N1 C7 C5 122.8(4)
N1 C7 H7 118.6
C5 C7 H7 118.6
O3 C8 N2 118.8(4)
O3 C8 C9 120.1(4)
N2 C8 C9 121.1(4)
C14 C9 C10 119.3(4)
C14 C9 C8 117.8(4)
C10 C9 C8 122.8(4)
C11 C10 C9 119.3(5)
C11 C10 H10 120.4
C9 C10 H10 120.4
C12 C11 C10 121.0(5)
C12 C11 H11 119.5
C10 C11 H11 119.5
C11 C12 C13 119.5(5)
C11 C12 H12 120.2
C13 C12 H12 120.2
C12 C13 C14 120.4(5)
C12 C13 H13 119.8
C14 C13 H13 119.8
C9 C14 C13 120.5(5)
C9 C14 H14 119.7
C13 C14 H14 119.7
O4 C21 C22 122.8(4)
O4 C21 C26 115.5(4)
C22 C21 C26 121.7(4)
C21 C22 C23 119.7(4)
C21 C22 H22 120.1
C23 C22 H22 120.1
C24 C23 C22 119.8(4)
C24 C23 H23 120.1
C22 C23 H23 120.1
C23 C24 C25C 121.5(4)
C23 C24 H24 119.3
C25C C24 H24 119.3
C24 C25C C26 120.0(4)
C24 C25C C27 117.5(4)
C26 C25C C27 122.5(4)
O5 C26 C21 118.3(4)
O5 C26 C25C 124.3(4)
C21 C26 C25C 117.3(4)
N7 C27 C25C 124.7(4)
N7 C27 H27 117.7
C25C C27 H27 117.7
O6 C28 N8 118.2(4)
O6 C28 C29 122.7(4)
N8 C28 C29 119.0(5)
C30 C29 C34 119.3(5)
C30 C29 C28 118.1(5)
C34 C29 C28 122.6(4)
C29 C30 C31 120.6(5)
C29 C30 H30 119.7
C31 C30 H30 119.7
C30 C31 C32 118.9(5)
C30 C31 H31 120.5
C32 C31 H31 120.5
C33 C32 C31 121.2(5)
C33 C32 H32 119.4
C31 C32 H32 119.4
C32 C33 C34 119.8(6)
C32 C33 H33 120.1
C34 C33 H33 120.1
C33 C34 C29 120.1(5)
C33 C34 H34 119.9
C29 C34 H34 119.9
O7 C41 C42 122.6(4)
O7 C41 C46 116.1(4)
C42 C41 C46 121.3(4)
C41 C42 C43 120.1(4)
C41 C42 H42 119.9
C43 C42 H42 119.9
C44 C43 C42 119.8(4)
C44 C43 H43 120.1
C42 C43 H43 120.1
C43 C44 C45 121.5(4)
C43 C44 H44 119.3
C45 C44 H44 119.3
C44 C45 C47 117.1(4)
C44 C45 C46 118.8(4)
C47 C45 C46 124.1(4)
O8 C46 C41 118.3(4)
O8 C46 C45 123.1(4)
C41 C46 C45 118.4(4)
N3 C47 C45 123.5(4)
N3 C47 H4A 118.3
C45 C47 H4A 118.3
O9 C48 N4 119.1(4)
O9 C48 C49 122.5(4)
N4 C48 C49 118.4(4)
C54 C49 C50 120.3(4)
C54 C49 C48 117.1(5)
C50 C49 C48 122.6(4)
C51 C50 C49 120.5(5)
C51 C50 H50 119.8
C49 C50 H50 119.8
C52 C51 C50 119.1(6)
C52 C51 H51 120.5
C50 C51 H51 120.5
C51 C52 C53 120.9(5)
C51 C52 H52 119.6
C53 C52 H52 119.6
C54 C53 C52 120.4(5)
C54 C53 H53 119.8
C52 C53 H53 119.8
C53 C54 C49 118.9(5)
C53 C54 H54 120.6
C49 C54 H54 120.6
O10 C61 C62 123.3(4)
O10 C61 C66 115.0(4)
C62 C61 C66 121.7(4)
C61 C62 C63 119.9(4)
C61 C62 H62 120.0
C63 C62 H62 120.0
C64 C63 C62 119.8(5)
C64 C63 H63 120.1
C62 C63 H63 120.1
C63 C64 C65 121.0(5)
C63 C64 H64 119.5
C65 C64 H64 119.5
C64 C65 C66 119.8(4)
C64 C65 C67 117.4(4)
C66 C65 C67 122.8(4)
O11 C66 C61 118.2(4)
O11 C66 C65 124.1(4)
C61 C66 C65 117.7(4)
N5 C67 C65 124.4(4)
N5 C67 H67 117.8
C65 C67 H67 117.8
O12 C68 N6 120.1(4)
O12 C68 C69 120.1(4)
N6 C68 C69 119.7(4)
C70 C69 C74 120.9(4)
C70 C69 C68 117.4(4)
C74 C69 C68 121.4(4)
C69 C70 C71 118.3(5)
C69 C70 H70 120.9
C71 C70 H70 120.9
C72 C71 C70 121.8(5)
C72 C71 H71 119.1
C70 C71 H71 119.1
C71 C72 C73 118.9(5)
C71 C72 H72 120.6
C73 C72 H72 120.6
C74 C73 C72 121.1(5)
C74 C73 H73 119.4
C72 C73 H73 119.4
C73 C74 C69 119.0(5)
C73 C74 H74 120.5
C69 C74 H74 120.5
O13 C101 C102 124.2(4)
O13 C101 C106 115.3(4)
C102 C101 C106 120.5(4)
C101 C102 C103 120.7(4)
C101 C102 H102 119.7
C103 C102 H102 119.7
C104 C103 C102 120.0(5)
C104 C103 H103 120.0
C102 C103 H103 120.0
C103 C104 C105 120.9(5)
C103 C104 H104 119.6
C105 C104 H104 119.6
C106 C105 C104 118.4(4)
C106 C105 C107 125.0(4)
C104 C105 C107 116.5(4)
O14 C106 C105 122.5(4)
O14 C106 C101 117.9(4)
C105 C106 C101 119.4(4)
N9 C107 C105 123.2(5)
N9 C107 H107 118.4
C105 C107 H107 118.4
O15 C108 N10 119.3(4)
O15 C108 C109 121.2(5)
N10 C108 C109 119.5(5)
C114 C109 C110 119.3(5)
C114 C109 C108 117.8(5)
C110 C109 C108 122.8(5)
C109 C110 C111 120.8(5)
C109 C110 H110 119.6
C111 C110 H110 119.6
C110 C111 C112 119.4(6)
C110 C111 H111 120.3
C112 C111 H111 120.3
C113 C112 C111 120.7(5)
C113 C112 H112 119.6
C111 C112 H112 119.6
C112 C113 C114 118.6(5)
C112 C113 H113 120.7
C114 C113 H113 120.7
C109 C114 C113 121.1(5)
C109 C114 H114 119.5
C113 C114 H114 119.5
O17 C131 C132 117.8(4)
O17 C131 C136 123.7(4)
C132 C131 C136 118.4(4)
C133 C132 O16 123.6(4)
C133 C132 C131 121.8(5)
O16 C132 C131 114.6(4)
C132 C133 C134 119.9(5)
C132 C133 H133 120.0
C134 C133 H133 120.0
C135 C134 C133 119.6(5)
C135 C134 H134 120.2
C133 C134 H134 120.2
C134 C135 C136 121.7(5)
C134 C135 H135 119.2
C136 C135 H135 119.2
C131 C136 C135 118.6(4)
C131 C136 C137 124.6(4)
C135 C136 C137 116.7(4)
N11 C137 C136 122.8(4)
N11 C137 H137 118.6
C136 C137 H137 118.6
O18 C138 N12 119.5(4)
O18 C138 C139 120.1(4)
N12 C138 C139 120.3(4)
C144 C139 C140 120.3(4)
C144 C139 C138 122.2(5)
C140 C139 C138 117.4(4)
C141 C140 C139 119.3(5)
C141 C140 H140 120.4
C139 C140 H140 120.4
C142 C141 C140 120.9(5)
C142 C141 H141 119.6
C140 C141 H141 119.6
C141 C142 C143 119.5(5)
C141 C142 H142 120.3
C143 C142 H142 120.3
C144 C143 C142 120.8(5)
C144 C143 H143 119.6
C142 C143 H143 119.6
C143 C144 C139 119.2(5)
C143 C144 H144 120.4
C139 C144 H144 120.4
O20 C151 C156 123.9(4)
O20 C151 C152 116.9(4)
C156 C151 C152 119.1(4)
O19 C152 C153 123.8(4)
O19 C152 C151 115.9(4)
C153 C152 C151 120.3(4)
C152 C153 C154 120.8(4)
C152 C153 H153 119.6
C154 C153 H153 119.6
C155 C154 C153 119.8(5)
C155 C154 H154 120.1
C153 C154 H154 120.1
C154 C155 C156 121.1(5)
C154 C155 H155 119.5
C156 C155 H155 119.5
C151 C156 C155 118.9(4)
C151 C156 C157 124.1(4)
C155 C156 C157 117.0(4)
N13 C157 C156 123.7(4)
N13 C157 H157 118.1
C156 C157 H157 118.1
O21 C158 N14 119.2(4)
O21 C158 C159 119.5(4)
N14 C158 C159 121.2(4)
C164 C159 C160 119.8(5)
C164 C159 C158 118.2(5)
C160 C159 C158 121.9(5)
C161 C160 C159 119.8(5)
C161 C160 H160 120.1
C159 C160 H160 120.1
C160 C161 C162 120.0(6)
C160 C161 H161 120.0
C162 C161 H161 120.0
C163 C162 C161 120.5(5)
C163 C162 H162 119.7
C161 C162 H162 119.7
C162 C163 C164 119.4(5)
C162 C163 H163 120.3
C164 C163 H163 120.3
C159 C164 C163 120.5(5)
C159 C164 H164 119.7
C163 C164 H164 119.7
O23 C171 C172 117.8(4)
O23 C171 C176 123.0(4)
C172 C171 C176 119.2(4)
O22 C172 C173 124.0(5)
O22 C172 C171 115.9(4)
C173 C172 C171 120.1(5)
C172 C173 C174 120.9(5)
C172 C173 H173 119.5
C174 C173 H173 119.5
C175 C174 C173 119.0(5)
C175 C174 H174 120.5
C173 C174 H174 120.5
C174 C175 C176 123.0(5)
C174 C175 H175 118.5
C176 C175 H175 118.5
C175 C176 C171 117.7(5)
C175 C176 C177 119.1(5)
C171 C176 C177 123.2(4)
N15 C177 C176 124.1(4)
N15 C177 H177 117.9
C176 C177 H177 117.9
O24 C178 N16 118.1(4)
O24 C178 C179 122.7(4)
N16 C178 C179 119.2(4)
C184 C179 C180 119.7(5)
C184 C179 C178 116.9(4)
C180 C179 C178 123.4(4)
C181 C180 C179 119.2(5)
C181 C180 H180 120.4
C179 C180 H180 120.4
C182 C181 C180 120.8(5)
C182 C181 H181 119.6
C180 C181 H181 119.6
C181 C182 C183 120.7(5)
C181 C182 H182 119.7
C183 C182 H182 119.7
C182 C183 C184 119.1(5)
C182 C183 H183 120.5
C184 C183 H183 120.5
C179 C184 C183 120.5(5)
C179 C184 H184 119.7
C183 C184 H184 119.7
N1 Cu1 O2 92.31(13)
N1 Cu1 O3 81.54(14)
O2 Cu1 O3 167.19(12)
N1 Cu1 O5 173.82(14)
O2 Cu1 O5 89.71(12)
O3 Cu1 O5 95.32(12)
N1 Cu1 O4 107.82(13)
O2 Cu1 O4 99.06(11)
O3 Cu1 O4 93.53(12)
O5 Cu1 O4 77.59(11)
N3 Cu2 O8 90.53(13)
N3 Cu2 O9 81.55(13)
O8 Cu2 O9 166.52(13)
N3 Cu2 O11 172.95(14)
O8 Cu2 O11 89.07(11)
O9 Cu2 O11 97.46(12)
N3 Cu2 O10 110.75(13)
O8 Cu2 O10 100.38(11)
O9 Cu2 O10 92.64(12)
O11 Cu2 O10 76.23(11)
N5 Cu3 O11 91.36(14)
N5 Cu3 O12 81.01(14)
O11 Cu3 O12 168.56(12)
N5 Cu3 O2 168.42(13)
O11 Cu3 O2 89.37(12)
O12 Cu3 O2 96.41(12)
N5 Cu3 O1 114.04(13)
O11 Cu3 O1 98.72(11)
O12 Cu3 O1 92.20(12)
O2 Cu3 O1 77.24(11)
N7 Cu4 O8 176.59(13)
N7 Cu4 O5 91.61(13)
O8 Cu4 O5 90.40(12)
N7 Cu4 O6 81.42(14)
O8 Cu4 O6 96.11(12)
O5 Cu4 O6 167.43(13)
N7 Cu4 O7 103.61(13)
O8 Cu4 O7 78.74(11)
O5 Cu4 O7 100.10(12)
O6 Cu4 O7 91.74(12)
N11 Cu5 O17 91.19(14)
N11 Cu5 O18 81.56(14)
O17 Cu5 O18 166.07(12)
N11 Cu5 O14 173.82(14)
O17 Cu5 O14 89.50(12)
O18 Cu5 O14 96.45(13)
N11 Cu5 O13 108.94(13)
O17 Cu5 O13 101.34(12)
O18 Cu5 O13 92.29(12)
O14 Cu5 O13 76.92(11)
N15 Cu6 O23 90.63(14)
N15 Cu6 O20 172.03(14)
O23 Cu6 O20 89.99(12)
N15 Cu6 O24 81.51(14)
O23 Cu6 O24 166.41(13)
O20 Cu6 O24 96.29(13)
N15 Cu6 O19 109.85(13)
O23 Cu6 O19 101.77(12)
O20 Cu6 O19 77.77(11)
O24 Cu6 O19 91.35(12)
N9 Cu7 O14 91.01(14)
N9 Cu7 O15 81.95(14)
O14 Cu7 O15 168.28(13)
N9 Cu7 O23 172.71(14)
O14 Cu7 O23 89.93(12)
O15 Cu7 O23 95.89(13)
N9 Cu7 O22 109.81(14)
O14 Cu7 O22 99.52(12)
O15 Cu7 O22 91.70(12)
O23 Cu7 O22 77.15(12)
N13 Cu8 O20 91.57(14)
N13 Cu8 O21 81.36(14)
O20 Cu8 O21 167.41(13)
N13 Cu8 O17 174.12(14)
O20 Cu8 O17 89.82(12)
O21 Cu8 O17 96.20(12)
N13 Cu8 O16 108.62(14)
O20 Cu8 O16 98.07(12)
O21 Cu8 O16 94.07(12)
O17 Cu8 O16 76.82(12)
C7 N1 N2 120.3(4)
C7 N1 Cu1 127.9(3)
N2 N1 Cu1 111.6(3)
C8 N2 N1 114.7(4)
C8 N2 H2A 122.6
N1 N2 H2A 122.7
C47 N3 N4 118.5(4)
C47 N3 Cu2 130.0(3)
N4 N3 Cu2 111.5(3)
C48 N4 N3 114.5(4)
C48 N4 H47 122.9
N3 N4 H47 122.6
C67 N5 N6 119.6(4)
C67 N5 Cu3 128.9(3)
N6 N5 Cu3 111.6(3)
C68 N6 N5 114.1(4)
C68 N6 H6 122.8
N5 N6 H6 123.0
C27 N7 N8 118.7(4)
C27 N7 Cu4 128.8(3)
N8 N7 Cu4 112.2(3)
C28 N8 N7 114.9(4)
C28 N8 H8 122.5
N7 N8 H8 122.6
C107 N9 N10 119.3(4)
C107 N9 Cu7 129.3(3)
N10 N9 Cu7 111.4(3)
C108 N10 N9 114.4(4)
C108 N10 H10A 122.8
N9 N10 H10A 122.8
C137 N11 N12 119.8(4)
C137 N11 Cu5 128.9(3)
N12 N11 Cu5 111.2(3)
C138 N12 N11 114.9(4)
C138 N12 H12A 122.7
N11 N12 H12A 122.4
C157 N13 N14 120.0(4)
C157 N13 Cu8 128.6(3)
N14 N13 Cu8 111.3(3)
C158 N14 N13 115.2(4)
C158 N14 H14A 122.2
N13 N14 H14A 122.6
C177 N15 N16 118.8(4)
C177 N15 Cu6 129.3(3)
N16 N15 Cu6 111.8(3)
C178 N16 N15 115.2(4)
C178 N16 H16 122.3
N15 N16 H16 122.5
O213 N21 O211 116.2(6)
O213 N21 O212 117.6(5)
O211 N21 O212 126.2(6)
O312 N30 O313 121.8(6)
O312 N30 O311 121.0(5)
O313 N30 O311 117.2(5)
O413 N40 O412 120.2(6)
O413 N40 O411 122.0(6)
O412 N40 O411 117.8(6)
O513 N50 O511 117.8(6)
O513 N50 O512 123.6(5)
O511 N50 O512 118.6(5)
O611 N60 O612 121.5(5)
O611 N60 O613 121.8(5)
O612 N60 O613 116.6(5)
O713 N70 O712 124.2(5)
O713 N70 O711 117.6(5)
O712 N70 O711 118.1(5)
O812 N80 O811 120.1(6)
O812 N80 O813 120.3(6)
O811 N80 O813 119.6(5)
O911 N90 O912 122.6(6)
O911 N90 O913 119.8(6)
O912 N90 O913 117.1(5)
C1 O1 Cu3 110.1(2)
C1 O1 H1 125.2
Cu3 O1 H1 124.7
C6 O2 Cu1 124.8(3)
C6 O2 Cu3 117.8(3)
Cu1 O2 Cu3 113.46(13)
C8 O3 Cu1 113.3(3)
C21 O4 Cu1 109.9(3)
C21 O4 H4B 125.0
Cu1 O4 H4B 125.1
C26 O5 Cu4 125.7(3)
C26 O5 Cu1 116.7(3)
Cu4 O5 Cu1 113.73(13)
C28 O6 Cu4 113.1(3)
C41 O7 Cu4 109.4(2)
C41 O7 H7A 125.4
Cu4 O7 H7A 125.2
C46 O8 Cu2 126.2(3)
C46 O8 Cu4 116.7(2)
Cu2 O8 Cu4 115.10(14)
C48 O9 Cu2 113.2(3)
C61 O10 Cu2 111.3(3)
C61 O10 H10B 124.2
Cu2 O10 H10B 124.5
C66 O11 Cu3 126.3(3)
C66 O11 Cu2 119.2(3)
Cu3 O11 Cu2 113.32(14)
C68 O12 Cu3 112.8(3)
C101 O13 Cu5 111.5(3)
C101 O13 H13A 124.5
Cu5 O13 H13A 124.0
C106 O14 Cu7 126.4(3)
C106 O14 Cu5 117.7(3)
Cu7 O14 Cu5 113.62(14)
C108 O15 Cu7 113.0(3)
C132 O16 Cu8 111.4(3)
C132 O16 H16A 124.1
Cu8 O16 H16A 124.5
C131 O17 Cu5 125.5(3)
C131 O17 Cu8 117.7(3)
Cu5 O17 Cu8 113.31(14)
C138 O18 Cu5 112.7(3)
C152 O19 Cu6 110.3(3)
C152 O19 H19 124.7
Cu6 O19 H19 125.0
C151 O20 Cu8 124.7(3)
C151 O20 Cu6 117.7(3)
Cu8 O20 Cu6 114.01(14)
C158 O21 Cu8 112.6(3)
C172 O22 Cu7 110.5(3)
C172 O22 H22A 124.8
Cu7 O22 H22A 124.7
C171 O23 Cu6 126.7(3)
C171 O23 Cu7 117.9(3)
Cu6 O23 Cu7 112.28(14)
C178 O24 Cu6 113.3(3)
H30A O30 H30B 105.4
H40A O40 H40B 105.4
H50A O50 H50B 111.4
H60A O60 H60B 112.6

loop_
_geom_bond_atom_site_label_1
_geom_bond_atom_site_label_2
_geom_bond_distance
C1 O1 1.352(5)
C1 C2 1.400(6)
C1 C6 1.411(6)
C2 C3 1.374(7)
C2 H2 0.9500
C3 C4 1.367(6)
C3 H3 0.9500
C4 C5 1.419(6)
C4 H4 0.9500
C5 C6 1.390(6)
C5 C7 1.443(6)
C6 O2 1.358(5)
C7 N1 1.294(5)
C7 H7 0.9500
C8 O3 1.264(5)
C8 N2 1.345(5)
C8 C9 1.472(6)
C9 C14 1.371(6)
C9 C10 1.390(7)
C10 C11 1.400(6)
C10 H10 0.9500
C11 C12 1.357(7)
C11 H11 0.9500
C12 C13 1.375(7)
C12 H12 0.9500
C13 C14 1.388(6)
C13 H13 0.9500
C14 H14 0.9500
C21 O4 1.365(5)
C21 C22 1.381(6)
C21 C26 1.403(6)
C22 C23 1.387(6)
C22 H22 0.9500
C23 C24 1.368(6)
C23 H23 0.9500
C24 C25C 1.384(6)
C24 H24 0.9500
C25C C26 1.415(6)
C25C C27 1.446(6)
C26 O5 1.345(5)
C27 N7 1.282(5)
C27 H27 0.9500
C28 O6 1.261(5)
C28 N8 1.353(6)
C28 C29 1.468(7)
C29 C30 1.394(6)
C29 C34 1.399(7)
C30 C31 1.394(7)
C30 H30 0.9500
C31 C32 1.392(7)
C31 H31 0.9500
C32 C33 1.376(7)
C32 H32 0.9500
C33 C34 1.391(7)
C33 H33 0.9500
C34 H34 0.9500
C41 O7 1.367(5)
C41 C42 1.385(6)
C41 C46 1.395(6)
C42 C43 1.384(6)
C42 H42 0.9500
C43 C44 1.367(6)
C43 H43 0.9500
C44 C45 1.407(6)
C44 H44 0.9500
C45 C47 1.415(6)
C45 C46 1.416(6)
C46 O8 1.351(5)
C47 N3 1.285(5)
C47 H4A 0.9500
C48 O9 1.251(5)
C48 N4 1.347(5)
C48 C49 1.476(6)
C49 C54 1.386(6)
C49 C50 1.394(7)
C50 C51 1.374(6)
C50 H50 0.9500
C51 C52 1.383(8)
C51 H51 0.9500
C52 C53 1.381(8)
C52 H52 0.9500
C53 C54 1.387(7)
C53 H53 0.9500
C54 H54 0.9500
C61 O10 1.353(5)
C61 C62 1.364(6)
C61 C66 1.410(6)
C62 C63 1.398(6)
C62 H62 0.9500
C63 C64 1.371(6)
C63 H63 0.9500
C64 C65 1.393(6)
C64 H64 0.9500
C65 C66 1.413(6)
C65 C67 1.444(6)
C66 O11 1.347(5)
C67 N5 1.282(6)
C67 H67 0.9500
C68 O12 1.249(5)
C68 N6 1.329(6)
C68 C69 1.494(6)
C69 C70 1.376(7)
C69 C74 1.395(6)
C70 C71 1.385(7)
C70 H70 0.9500
C71 C72 1.362(7)
C71 H71 0.9500
C72 C73 1.388(8)
C72 H72 0.9500
C73 C74 1.362(7)
C73 H73 0.9500
C74 H74 0.9500
C101 O13 1.344(5)
C101 C102 1.372(6)
C101 C106 1.400(6)
C102 C103 1.372(6)
C102 H102 0.9500
C103 C104 1.372(6)
C103 H103 0.9500
C104 C105 1.413(6)
C104 H104 0.9500
C105 C106 1.396(6)
C105 C107 1.431(6)
C106 O14 1.354(5)
C107 N9 1.291(6)
C107 H107 0.9500
C108 O15 1.262(5)
C108 N10 1.344(6)
C108 C109 1.462(6)
C109 C114 1.373(7)
C109 C110 1.368(7)
C110 C111 1.389(7)
C110 H110 0.9500
C111 C112 1.371(7)
C111 H111 0.9500
C112 C113 1.385(7)
C112 H112 0.9500
C113 C114 1.392(7)
C113 H113 0.9500
C114 H114 0.9500
C131 O17 1.339(5)
C131 C132 1.402(6)
C131 C136 1.401(6)
C132 C133 1.367(6)
C132 O16 1.373(5)
C133 C134 1.380(6)
C133 H133 0.9500
C134 C135 1.373(6)
C134 H134 0.9500
C135 C136 1.399(6)
C135 H135 0.9500
C136 C137 1.428(6)
C137 N11 1.291(5)
C137 H137 0.9500
C138 O18 1.253(5)
C138 N12 1.326(6)
C138 C139 1.483(6)
C139 C144 1.389(6)
C139 C140 1.388(7)
C140 C141 1.371(7)
C140 H140 0.9500
C141 C142 1.383(7)
C141 H141 0.9500
C142 C143 1.373(8)
C142 H142 0.9500
C143 C144 1.379(7)
C143 H143 0.9500
C144 H144 0.9500
C151 O20 1.358(5)
C151 C156 1.401(6)
C151 C152 1.423(6)
C152 O19 1.360(5)
C152 C153 1.374(6)
C153 C154 1.385(6)
C153 H153 0.9500
C154 C155 1.381(6)
C154 H154 0.9500
C155 C156 1.411(6)
C155 H155 0.9500
C156 C157 1.430(6)
C157 N13 1.279(5)
C157 H157 0.9500
C158 O21 1.269(5)
C158 N14 1.324(6)
C158 C159 1.477(6)
C159 C164 1.380(6)
C159 C160 1.386(7)
C160 C161 1.380(7)
C160 H160 0.9500
C161 C162 1.371(8)
C161 H161 0.9500
C162 C163 1.387(8)
C162 H162 0.9500
C163 C164 1.371(7)
C163 H163 0.9500
C164 H164 0.9500
C171 O23 1.355(5)
C171 C172 1.394(6)
C171 C176 1.419(6)
C172 O22 1.350(5)
C172 C173 1.383(6)
C173 C174 1.386(7)
C173 H173 0.9500
C174 C175 1.344(7)
C174 H174 0.9500
C175 C176 1.400(6)
C175 H175 0.9500
C176 C177 1.424(6)
C177 N15 1.298(6)
C177 H177 0.9500
C178 O24 1.250(5)
C178 N16 1.359(6)
C178 C179 1.469(6)
C179 C184 1.392(6)
C179 C180 1.389(6)
C180 C181 1.381(7)
C180 H180 0.9500
C181 C182 1.372(7)
C181 H181 0.9500
C182 C183 1.380(7)
C182 H182 0.9500
C183 C184 1.384(7)
C183 H183 0.9500
C184 H184 0.9500
Cu1 N1 1.930(4)
Cu1 O2 1.925(3)
Cu1 O3 1.951(3)
Cu1 O5 1.977(3)
Cu1 O4 2.212(3)
Cu2 N3 1.922(4)
Cu2 O8 1.950(3)
Cu2 O9 1.971(3)
Cu2 O11 1.979(3)
Cu2 O10 2.250(3)
Cu3 N5 1.933(4)
Cu3 O11 1.940(3)
Cu3 O12 1.959(3)
Cu3 O2 1.990(3)
Cu3 O1 2.210(3)
Cu4 N7 1.913(3)
Cu4 O8 1.956(3)
Cu4 O5 1.952(3)
Cu4 O6 1.968(3)
Cu4 O7 2.193(3)
Cu5 N11 1.918(4)
Cu5 O17 1.947(3)
Cu5 O18 1.966(3)
Cu5 O14 1.975(3)
Cu5 O13 2.208(3)
Cu6 N15 1.916(4)
Cu6 O23 1.940(3)
Cu6 O20 1.973(3)
Cu6 O24 1.974(3)
Cu6 O19 2.208(3)
Cu7 N9 1.920(4)
Cu7 O14 1.949(3)
Cu7 O15 1.962(3)
Cu7 O23 1.964(3)
Cu7 O22 2.219(3)
Cu8 N13 1.930(4)
Cu8 O20 1.943(3)
Cu8 O21 1.969(3)
Cu8 O17 1.987(3)
Cu8 O16 2.190(3)
N1 N2 1.378(5)
N2 H2A 0.8801
N3 N4 1.398(4)
N4 H47 0.8793
N5 N6 1.382(5)
N6 H6 0.8803
N7 N8 1.371(5)
N8 H8 0.8792
N9 N10 1.402(5)
N10 H10A 0.8802
N11 N12 1.392(5)
N12 H12A 0.8801
N13 N14 1.388(5)
N14 H14A 0.8805
N15 N16 1.376(5)
N16 H16 0.8789
N21 O213 1.208(5)
N21 O211 1.239(5)
N21 O212 1.252(6)
N30 O312 1.228(6)
N30 O313 1.259(5)
N30 O311 1.260(6)
N40 O413 1.216(6)
N40 O412 1.248(6)
N40 O411 1.270(6)
N50 O513 1.215(6)
N50 O511 1.226(5)
N50 O512 1.254(5)
N60 O611 1.212(5)
N60 O612 1.254(5)
N60 O613 1.297(5)
N70 O713 1.256(5)
N70 O712 1.255(5)
N70 O711 1.288(5)
N80 O812 1.222(6)
N80 O811 1.250(6)
N80 O813 1.255(6)
N90 O911 1.187(6)
N90 O912 1.256(6)
N90 O913 1.291(6)
O1 H1 0.9508
O4 H4B 0.9509
O7 H7A 0.9507
O10 H10B 0.9516
O13 H13A 0.9495
O16 H16A 0.9504
O19 H19 0.9498
O22 H22A 0.9494
O30 H30A 0.8646
O30 H30B 0.8597
O40 H40A 0.8621
O40 H40B 0.8629
O50 H50A 0.8572
O50 H50B 0.8600
O60 H60A 0.8606
O60 H60B 0.8497

loop_
_geom_hbond_atom_site_label_D
_geom_hbond_atom_site_label_H
_geom_hbond_atom_site_label_A
_geom_hbond_distance_DH
_geom_hbond_distance_HA
_geom_hbond_distance_DA
_geom_hbond_angle_DHA
_geom_hbond_site_symmetry_A
N2 H2A O30 0.88 1.89 2.741(5) 162 2_656
N4 H47 O311 0.88 1.91 2.758(5) 162 2_656
N4 H47 N30 0.88 2.71 3.420(6) 139 2_656
N6 H6 O50 0.88 1.91 2.742(5) 157 .
N8 H8 O813 0.88 1.87 2.728(5) 164 .
N8 H8 N80 0.88 2.64 3.358(6) 140 .
N12 H12A O40 0.88 1.95 2.795(5) 160 2_666
N14 H14A O512 0.88 1.96 2.808(5) 160 2_656
N14 H14A O511 0.88 2.60 3.029(6) 111.0 2_656
N14 H14A N50 0.88 2.64 3.330(6) 136 2_656
N16 H16 O212 0.88 2.11 2.945(6) 159 2_666
O4 H4B O412 0.95 1.69 2.600(5) 158 2_765
O4 H4B N40 0.95 2.38 3.316(6) 166 2_765
O4 H4B O413 0.95 2.44 3.231(6) 141 2_765
O7 H7A O60 0.95 1.65 2.552(4) 156 1_655
O13 H13A O711 0.95 1.70 2.617(4) 161.0 .
O13 H13A N70 0.95 2.43 3.333(6) 159 .
O13 H13A O713 0.95 2.45 3.181(5) 133 .
O30 H30A O313 0.86 2.13 2.914(5) 150 .
O30 H30B O411 0.86 1.99 2.815(5) 161 2_666
O40 H40A O211 0.86 2.35 3.111(6) 147 .
O40 H40A O213 0.86 2.40 2.989(5) 126 .
O40 H40B O712 0.86 2.05 2.891(5) 166 .
O50 H50A O911 0.86 2.12 2.927(6) 157.0 .
O50 H50A O912 0.86 2.36 3.075(6) 141 .
O50 H50A N90 0.86 2.53 3.373(7) 169 .
O50 H50B O811 0.86 1.90 2.762(5) 179 .
O60 H60A O211 0.86 1.96 2.802(5) 166 .

loop_
_geom_torsion_atom_site_label_1
_geom_torsion_atom_site_label_2
_geom_torsion_atom_site_label_3
_geom_torsion_atom_site_label_4
_geom_torsion
O1 C1 C2 C3 179.9(4)
C6 C1 C2 C3 -0.6(7)
C1 C2 C3 C4 1.4(7)
C2 C3 C4 C5 -1.2(7)
C3 C4 C5 C6 0.1(7)
C3 C4 C5 C7 178.9(4)
C4 C5 C6 O2 177.3(4)
C7 C5 C6 O2 -1.3(7)
C4 C5 C6 C1 0.7(7)
C7 C5 C6 C1 -177.9(4)
O1 C1 C6 O2 2.2(6)
C2 C1 C6 O2 -177.4(4)
O1 C1 C6 C5 179.0(4)
C2 C1 C6 C5 -0.5(7)
C6 C5 C7 N1 -2.2(7)
C4 C5 C7 N1 179.2(4)
O3 C8 C9 C14 -2.9(7)
N2 C8 C9 C14 177.8(4)
O3 C8 C9 C10 175.2(5)
N2 C8 C9 C10 -4.1(7)
C14 C9 C10 C11 -1.0(8)
C8 C9 C10 C11 -179.1(4)
C9 C10 C11 C12 1.2(8)
C10 C11 C12 C13 -1.1(8)
C11 C12 C13 C14 0.8(8)
C10 C9 C14 C13 0.7(7)
C8 C9 C14 C13 178.8(4)
C12 C13 C14 C9 -0.6(8)
O4 C21 C22 C23 -180.0(4)
C26 C21 C22 C23 -0.4(7)
C21 C22 C23 C24 0.4(7)
C22 C23 C24 C25C -0.4(7)
C23 C24 C25C C26 0.3(7)
C23 C24 C25C C27 -178.7(4)
O4 C21 C26 O5 -3.6(6)
C22 C21 C26 O5 176.9(4)
O4 C21 C26 C25C 179.9(4)
C22 C21 C26 C25C 0.4(6)
C24 C25C C26 O5 -176.6(4)
C27 C25C C26 O5 2.4(6)
C24 C25C C26 C21 -0.3(6)
C27 C25C C26 C21 178.7(4)
C24 C25C C27 N7 179.4(4)
C26 C25C C27 N7 0.4(7)
O6 C28 C29 C30 -1.2(7)
N8 C28 C29 C30 178.6(4)
O6 C28 C29 C34 -179.8(4)
N8 C28 C29 C34 0.1(7)
C34 C29 C30 C31 -1.0(8)
C28 C29 C30 C31 -179.6(4)
C29 C30 C31 C32 0.6(8)
C30 C31 C32 C33 0.2(8)
C31 C32 C33 C34 -0.5(8)
C32 C33 C34 C29 0.0(8)
C30 C29 C34 C33 0.7(7)
C28 C29 C34 C33 179.3(5)
O7 C41 C42 C43 -178.0(4)
C46 C41 C42 C43 1.8(7)
C41 C42 C43 C44 -0.5(7)
C42 C43 C44 C45 0.3(7)
C43 C44 C45 C47 176.6(4)
C43 C44 C45 C46 -1.1(7)
O7 C41 C46 O8 0.8(6)
C42 C41 C46 O8 -179.0(4)
O7 C41 C46 C45 177.1(4)
C42 C41 C46 C45 -2.6(7)
C44 C45 C46 O8 178.4(4)
C47 C45 C46 O8 0.9(7)
C44 C45 C46 C41 2.3(6)
C47 C45 C46 C41 -175.3(4)
C44 C45 C47 N3 177.5(4)
C46 C45 C47 N3 -4.9(7)
O9 C48 C49 C54 -6.0(7)
N4 C48 C49 C54 173.7(4)
O9 C48 C49 C50 172.2(4)
N4 C48 C49 C50 -8.1(7)
C54 C49 C50 C51 -1.3(7)
C48 C49 C50 C51 -179.5(4)
C49 C50 C51 C52 1.4(8)
C50 C51 C52 C53 -0.3(9)
C51 C52 C53 C54 -0.9(9)
C52 C53 C54 C49 1.0(8)
C50 C49 C54 C53 0.1(7)
C48 C49 C54 C53 178.4(4)
O10 C61 C62 C63 178.8(4)
C66 C61 C62 C63 -0.9(7)
C61 C62 C63 C64 0.1(7)
C62 C63 C64 C65 0.2(7)
C63 C64 C65 C66 0.3(7)
C63 C64 C65 C67 -179.6(4)
O10 C61 C66 O11 -0.5(6)
C62 C61 C66 O11 179.3(4)
O10 C61 C66 C65 -178.4(4)
C62 C61 C66 C65 1.4(6)
C64 C65 C66 O11 -178.9(4)
C67 C65 C66 O11 1.1(7)
C64 C65 C66 C61 -1.1(6)
C67 C65 C66 C61 178.8(4)
C64 C65 C67 N5 -175.1(4)
C66 C65 C67 N5 4.9(7)
O12 C68 C69 C70 7.7(6)
N6 C68 C69 C70 -174.2(4)
O12 C68 C69 C74 -166.2(4)
N6 C68 C69 C74 11.9(6)
C74 C69 C70 C71 -0.8(7)
C68 C69 C70 C71 -174.8(4)
C69 C70 C71 C72 2.3(8)
C70 C71 C72 C73 -2.5(8)
C71 C72 C73 C74 1.4(8)
C72 C73 C74 C69 0.0(8)
C70 C69 C74 C73 -0.2(7)
C68 C69 C74 C73 173.5(4)
O13 C101 C102 C103 -176.9(5)
C106 C101 C102 C103 2.2(7)
C101 C102 C103 C104 0.3(8)
C102 C103 C104 C105 -2.1(8)
C103 C104 C105 C106 1.3(8)
C103 C104 C105 C107 -179.1(5)
C104 C105 C106 O14 177.4(4)
C107 C105 C106 O14 -2.1(7)
C104 C105 C106 C101 1.2(7)
C107 C105 C106 C101 -178.4(4)
O13 C101 C106 O14 -0.1(6)
C102 C101 C106 O14 -179.4(4)
O13 C101 C106 C105 176.3(4)
C102 C101 C106 C105 -3.0(7)
C106 C105 C107 N9 -4.2(8)
C104 C105 C107 N9 176.2(5)
O15 C108 C109 C114 3.6(7)
N10 C108 C109 C114 -175.2(4)
O15 C108 C109 C110 -176.2(5)
N10 C108 C109 C110 5.0(8)
C114 C109 C110 C111 1.2(8)
C108 C109 C110 C111 -179.0(5)
C109 C110 C111 C112 -0.9(9)
C110 C111 C112 C113 0.3(9)
C111 C112 C113 C114 -0.1(9)
C110 C109 C114 C113 -1.1(8)
C108 C109 C114 C113 179.1(5)
C112 C113 C114 C109 0.5(8)
O17 C131 C132 C133 177.8(4)
C136 C131 C132 C133 1.2(7)
O17 C131 C132 O16 -3.0(6)
C136 C131 C132 O16 -179.6(4)
O16 C132 C133 C134 -179.5(4)
C131 C132 C133 C134 -0.5(7)
C132 C133 C134 C135 -0.5(7)
C133 C134 C135 C136 0.6(7)
O17 C131 C136 C135 -177.4(4)
C132 C131 C136 C135 -1.0(6)
O17 C131 C136 C137 -1.1(7)
C132 C131 C136 C137 175.3(4)
C134 C135 C136 C131 0.1(7)
C134 C135 C136 C137 -176.5(4)
C131 C136 C137 N11 3.8(7)
C135 C136 C137 N11 -179.8(4)
O18 C138 C139 C144 -165.5(4)
N12 C138 C139 C144 12.2(7)
O18 C138 C139 C140 10.6(6)
N12 C138 C139 C140 -171.7(4)
C144 C139 C140 C141 -0.9(7)
C138 C139 C140 C141 -177.1(4)
C139 C140 C141 C142 2.0(8)
C140 C141 C142 C143 -2.5(9)
C141 C142 C143 C144 1.9(9)
C142 C143 C144 C139 -0.8(8)
C140 C139 C144 C143 0.3(7)
C138 C139 C144 C143 176.3(4)
O20 C151 C152 O19 -0.2(6)
C156 C151 C152 O19 177.4(4)
O20 C151 C152 C153 -179.6(4)
C156 C151 C152 C153 -2.0(7)
O19 C152 C153 C154 -177.2(4)
C151 C152 C153 C154 2.1(8)
C152 C153 C154 C155 -0.8(8)
C153 C154 C155 C156 -0.5(8)
O20 C151 C156 C155 178.0(4)
C152 C151 C156 C155 0.6(7)
O20 C151 C156 C157 -0.9(7)
C152 C151 C156 C157 -178.3(5)
C154 C155 C156 C151 0.6(8)
C154 C155 C156 C157 179.7(5)
C151 C156 C157 N13 -3.8(8)
C155 C156 C157 N13 177.3(5)
O21 C158 C159 C164 -7.7(7)
N14 C158 C159 C164 174.5(4)
O21 C158 C159 C160 169.5(4)
N14 C158 C159 C160 -8.4(7)
C164 C159 C160 C161 0.2(8)
C158 C159 C160 C161 -176.9(5)
C159 C160 C161 C162 1.6(9)
C160 C161 C162 C163 -2.8(9)
C161 C162 C163 C164 2.1(9)
C160 C159 C164 C163 -0.9(8)
C158 C159 C164 C163 176.3(5)
C162 C163 C164 C159 -0.2(8)
O23 C171 C172 O22 -1.4(6)
C176 C171 C172 O22 -179.4(4)
O23 C171 C172 C173 -179.9(4)
C176 C171 C172 C173 2.1(7)
O22 C172 C173 C174 179.4(4)
C171 C172 C173 C174 -2.3(7)
C172 C173 C174 C175 0.7(8)
C173 C174 C175 C176 1.0(8)
C174 C175 C176 C171 -1.2(7)
C174 C175 C176 C177 -179.9(5)
O23 C171 C176 C175 -178.3(4)
C172 C171 C176 C175 -0.4(6)
O23 C171 C176 C177 0.4(7)
C172 C171 C176 C177 178.3(4)
C175 C176 C177 N15 -176.3(4)
C171 C176 C177 N15 5.0(7)
O24 C178 C179 C184 2.1(7)
N16 C178 C179 C184 -179.6(4)
O24 C178 C179 C180 -176.8(4)
N16 C178 C179 C180 1.5(7)
C184 C179 C180 C181 0.5(7)
C178 C179 C180 C181 179.3(4)
C179 C180 C181 C182 0.2(7)
C180 C181 C182 C183 -1.1(8)
C181 C182 C183 C184 1.3(8)
C180 C179 C184 C183 -0.3(7)
C178 C179 C184 C183 -179.2(4)
C182 C183 C184 C179 -0.6(8)
C5 C7 N1 N2 177.1(4)
C5 C7 N1 Cu1 -9.4(6)
O2 Cu1 N1 C7 17.1(4)
O3 Cu1 N1 C7 -174.2(4)
O4 Cu1 N1 C7 -83.2(4)
O2 Cu1 N1 N2 -168.9(3)
O3 Cu1 N1 N2 -0.2(3)
O4 Cu1 N1 N2 90.8(3)
O3 C8 N2 N1 -2.6(6)
C9 C8 N2 N1 176.8(4)
C7 N1 N2 C8 176.0(4)
Cu1 N1 N2 C8 1.5(4)
C45 C47 N3 N4 176.1(4)
C45 C47 N3 Cu2 -6.1(7)
O8 Cu2 N3 C47 14.2(4)
O9 Cu2 N3 C47 -176.8(4)
O10 Cu2 N3 C47 -87.2(4)
O8 Cu2 N3 N4 -167.9(3)
O9 Cu2 N3 N4 1.1(3)
O10 Cu2 N3 N4 90.8(3)
O9 C48 N4 N3 -3.1(6)
C49 C48 N4 N3 177.2(4)
C47 N3 N4 C48 178.7(4)
Cu2 N3 N4 C48 0.5(4)
C65 C67 N5 N6 -176.5(4)
C65 C67 N5 Cu3 3.1(6)
O11 Cu3 N5 C67 -11.2(4)
O12 Cu3 N5 C67 177.4(4)
O2 Cu3 N5 C67 -104.7(7)
O1 Cu3 N5 C67 89.0(4)
O11 Cu3 N5 N6 168.4(3)
O12 Cu3 N5 N6 -3.0(3)
O2 Cu3 N5 N6 74.9(8)
O1 Cu3 N5 N6 -91.4(3)
O12 C68 N6 N5 4.4(6)
C69 C68 N6 N5 -173.6(4)
C67 N5 N6 C68 -179.9(4)
Cu3 N5 N6 C68 0.5(4)
C25C C27 N7 N8 -178.0(4)
C25C C27 N7 Cu4 9.0(7)
O6 Cu4 N7 C27 175.8(4)
O7 Cu4 N7 C27 86.1(4)
O5 Cu4 N7 N8 172.0(3)
O6 Cu4 N7 N8 2.5(3)
O7 Cu4 N7 N8 -87.2(3)
O6 C28 N8 N7 3.3(6)
C29 C28 N8 N7 -176.6(4)
C27 N7 N8 C28 -177.9(4)
Cu4 N7 N8 C28 -3.8(4)
C105 C107 N9 N10 178.2(4)
C105 C107 N9 Cu7 -4.0(7)
O14 Cu7 N9 C107 12.1(4)
O15 Cu7 N9 C107 -177.3(4)
O22 Cu7 N9 C107 -88.4(4)
O14 Cu7 N9 N10 -170.0(3)
O15 Cu7 N9 N10 0.6(3)
O22 Cu7 N9 N10 89.5(3)
O15 C108 N10 N9 -1.1(6)
C109 C108 N10 N9 177.6(4)
C107 N9 N10 C108 178.2(4)
Cu7 N9 N10 C108 0.0(5)
C136 C137 N11 N12 -176.1(4)
C136 C137 N11 Cu5 9.4(6)
O17 Cu5 N11 C137 -17.4(4)
O18 Cu5 N11 C137 174.5(4)
O13 Cu5 N11 C137 85.0(4)
O17 Cu5 N11 N12 167.7(3)
O18 Cu5 N11 N12 -0.4(3)
O13 Cu5 N11 N12 -89.9(3)
O18 C138 N12 N11 4.2(6)
C139 C138 N12 N11 -173.6(4)
C137 N11 N12 C138 -177.1(4)
Cu5 N11 N12 C138 -1.7(4)
C156 C157 N13 N14 177.0(4)
C156 C157 N13 Cu8 -7.6(7)
O20 Cu8 N13 C157 16.1(4)
O21 Cu8 N13 C157 -174.4(4)
O16 Cu8 N13 C157 -83.0(4)
O20 Cu8 N13 N14 -168.1(3)
O21 Cu8 N13 N14 1.4(3)
O16 Cu8 N13 N14 92.8(3)
O21 C158 N14 N13 -5.2(6)
C159 C158 N14 N13 172.7(4)
C157 N13 N14 C158 177.5(4)
Cu8 N13 N14 C158 1.4(5)
C176 C177 N15 N16 -177.8(4)
C176 C177 N15 Cu6 5.8(7)
O23 Cu6 N15 C177 -14.7(4)
O24 Cu6 N15 C177 176.4(4)
O19 Cu6 N15 C177 88.1(4)
O23 Cu6 N15 N16 168.7(3)
O24 Cu6 N15 N16 -0.2(3)
O19 Cu6 N15 N16 -88.6(3)
O24 C178 N16 N15 3.0(6)
C179 C178 N16 N15 -175.3(4)
C177 N15 N16 C178 -178.3(4)
Cu6 N15 N16 C178 -1.3(5)
C2 C1 O1 Cu3 -173.7(3)
C6 C1 O1 Cu3 6.8(5)
N5 Cu3 O1 C1 167.6(3)
O11 Cu3 O1 C1 -96.9(3)
O12 Cu3 O1 C1 86.5(3)
O2 Cu3 O1 C1 -9.6(3)
C5 C6 O2 Cu1 15.5(6)
C1 C6 O2 Cu1 -167.8(3)
C5 C6 O2 Cu3 171.7(3)
C1 C6 O2 Cu3 -11.5(5)
N1 Cu1 O2 C6 -19.6(3)
O3 Cu1 O2 C6 -80.4(7)
O5 Cu1 O2 C6 166.3(3)
O4 Cu1 O2 C6 88.9(3)
N1 Cu1 O2 Cu3 -176.68(16)
O3 Cu1 O2 Cu3 122.5(5)
O5 Cu1 O2 Cu3 9.16(15)
O4 Cu1 O2 Cu3 -68.22(15)
N5 Cu3 O2 C6 -155.8(6)
O11 Cu3 O2 C6 110.5(3)
O12 Cu3 O2 C6 -79.4(3)
O1 Cu3 O2 C6 11.4(3)
N5 Cu3 O2 Cu1 3.0(8)
O11 Cu3 O2 Cu1 -90.66(15)
O12 Cu3 O2 Cu1 79.44(15)
O1 Cu3 O2 Cu1 170.25(16)
N2 C8 O3 Cu1 2.4(5)
C9 C8 O3 Cu1 -177.0(3)
N1 Cu1 O3 C8 -1.1(3)
O2 Cu1 O3 C8 60.8(7)
O5 Cu1 O3 C8 173.5(3)
O4 Cu1 O3 C8 -108.6(3)
C22 C21 O4 Cu1 172.8(3)
C26 C21 O4 Cu1 -6.7(4)
N1 Cu1 O4 C21 -166.5(3)
O2 Cu1 O4 C21 98.1(3)
O3 Cu1 O4 C21 -84.2(3)
O5 Cu1 O4 C21 10.4(2)
C21 C26 O5 Cu4 170.1(3)
C25C C26 O5 Cu4 -13.7(6)
C21 C26 O5 Cu1 13.7(5)
C25C C26 O5 Cu1 -170.1(3)
N7 Cu4 O5 C26 16.6(3)
O8 Cu4 O5 C26 -166.1(3)
O6 Cu4 O5 C26 72.5(7)
O7 Cu4 O5 C26 -87.5(3)
N7 Cu4 O5 Cu1 173.56(16)
O8 Cu4 O5 Cu1 -9.20(15)
O6 Cu4 O5 Cu1 -130.5(5)
O7 Cu4 O5 Cu1 69.44(15)
O2 Cu1 O5 C26 -112.2(3)
O3 Cu1 O5 C26 79.6(3)
O4 Cu1 O5 C26 -12.8(3)
O2 Cu1 O5 Cu4 88.69(15)
O3 Cu1 O5 Cu4 -79.51(15)
O4 Cu1 O5 Cu4 -171.96(16)
N8 C28 O6 Cu4 -1.1(5)
C29 C28 O6 Cu4 178.7(3)
N7 Cu4 O6 C28 -0.8(3)
O8 Cu4 O6 C28 -178.5(3)
O5 Cu4 O6 C28 -57.7(7)
O7 Cu4 O6 C28 102.7(3)
C42 C41 O7 Cu4 -174.9(4)
C46 C41 O7 Cu4 5.4(5)
N7 Cu4 O7 C41 170.4(3)
O8 Cu4 O7 C41 -7.1(3)
O5 Cu4 O7 C41 -95.5(3)
O6 Cu4 O7 C41 88.8(3)
C41 C46 O8 Cu2 -170.7(3)
C45 C46 O8 Cu2 13.2(6)
C41 C46 O8 Cu4 -7.6(5)
C45 C46 O8 Cu4 176.2(3)
N3 Cu2 O8 C46 -17.2(3)
O9 Cu2 O8 C46 -70.9(6)
O11 Cu2 O8 C46 169.8(3)
O10 Cu2 O8 C46 94.0(3)
N3 Cu2 O8 Cu4 179.56(17)
O9 Cu2 O8 Cu4 125.9(5)
O11 Cu2 O8 Cu4 6.59(15)
O10 Cu2 O8 Cu4 -69.23(16)
O5 Cu4 O8 C46 108.1(3)
O6 Cu4 O8 C46 -82.7(3)
O7 Cu4 O8 C46 7.9(3)
O5 Cu4 O8 Cu2 -86.97(15)
O6 Cu4 O8 Cu2 82.25(16)
O7 Cu4 O8 Cu2 172.81(17)
N4 C48 O9 Cu2 4.0(5)
C49 C48 O9 Cu2 -176.3(3)
N3 Cu2 O9 C48 -2.8(3)
O8 Cu2 O9 C48 51.7(7)
O11 Cu2 O9 C48 170.2(3)
O10 Cu2 O9 C48 -113.4(3)
C62 C61 O10 Cu2 179.7(3)
C66 C61 O10 Cu2 -0.6(4)
N3 Cu2 O10 C61 -178.0(3)
O8 Cu2 O10 C61 87.5(3)
O9 Cu2 O10 C61 -96.0(3)
O11 Cu2 O10 C61 1.0(3)
C61 C66 O11 Cu3 168.0(3)
C65 C66 O11 Cu3 -14.3(6)
C61 C66 O11 Cu2 1.5(5)
C65 C66 O11 Cu2 179.3(3)
N5 Cu3 O11 C66 16.4(3)
O12 Cu3 O11 C66 64.3(7)
O2 Cu3 O11 C66 -175.2(3)
O1 Cu3 O11 C66 -98.2(3)
N5 Cu3 O11 Cu2 -176.44(16)
O12 Cu3 O11 Cu2 -128.6(6)
O2 Cu3 O11 Cu2 -8.00(14)
O1 Cu3 O11 Cu2 68.99(15)
O8 Cu2 O11 C66 -102.3(3)
O9 Cu2 O11 C66 89.6(3)
O10 Cu2 O11 C66 -1.3(3)
O8 Cu2 O11 Cu3 89.58(15)
O9 Cu2 O11 Cu3 -78.60(15)
O10 Cu2 O11 Cu3 -169.49(16)
N6 C68 O12 Cu3 -6.9(5)
C69 C68 O12 Cu3 171.1(3)
N5 Cu3 O12 C68 5.3(3)
O11 Cu3 O12 C68 -43.3(8)
O2 Cu3 O12 C68 -163.3(3)
O1 Cu3 O12 C68 119.3(3)
C102 C101 O13 Cu5 -175.3(4)
C106 C101 O13 Cu5 5.5(5)
N11 Cu5 O13 C101 171.3(3)
O17 Cu5 O13 C101 -93.5(3)
O18 Cu5 O13 C101 89.4(3)
O14 Cu5 O13 C101 -6.7(3)
C105 C106 O14 Cu7 15.8(6)
C101 C106 O14 Cu7 -167.9(3)
C105 C106 O14 Cu5 177.4(3)
C101 C106 O14 Cu5 -6.3(5)
N9 Cu7 O14 C106 -17.7(3)
O15 Cu7 O14 C106 -70.5(8)
O23 Cu7 O14 C106 169.5(3)
O22 Cu7 O14 C106 92.6(3)
N9 Cu7 O14 Cu5 -179.98(17)
O15 Cu7 O14 Cu5 127.2(6)
O23 Cu7 O14 Cu5 7.25(16)
O22 Cu7 O14 Cu5 -69.70(16)
O17 Cu5 O14 C106 108.6(3)
O18 Cu5 O14 C106 -84.0(3)
O13 Cu5 O14 C106 6.8(3)
O17 Cu5 O14 Cu7 -87.45(16)
O18 Cu5 O14 Cu7 79.93(16)
O13 Cu5 O14 Cu7 170.78(17)
N10 C108 O15 Cu7 1.6(6)
C109 C108 O15 Cu7 -177.1(3)
N9 Cu7 O15 C108 -1.2(3)
O14 Cu7 O15 C108 52.3(8)
O23 Cu7 O15 C108 171.8(3)
O22 Cu7 O15 C108 -111.0(3)
C133 C132 O16 Cu8 172.6(4)
C131 C132 O16 Cu8 -6.5(4)
N13 Cu8 O16 C132 -167.9(3)
O20 Cu8 O16 C132 97.7(3)
O21 Cu8 O16 C132 -85.7(3)
O17 Cu8 O16 C132 9.8(3)
C132 C131 O17 Cu5 169.8(3)
C136 C131 O17 Cu5 -13.8(6)
C132 C131 O17 Cu8 12.5(5)
C136 C131 O17 Cu8 -171.1(3)
N11 Cu5 O17 C131 19.2(3)
O18 Cu5 O17 C131 77.5(6)
O14 Cu5 O17 C131 -167.0(3)
O13 Cu5 O17 C131 -90.4(3)
N11 Cu5 O17 Cu8 177.31(16)
O18 Cu5 O17 Cu8 -124.4(5)
O14 Cu5 O17 Cu8 -8.84(15)
O13 Cu5 O17 Cu8 67.71(15)
O20 Cu8 O17 C131 -110.2(3)
O21 Cu8 O17 C131 80.9(3)
O16 Cu8 O17 C131 -11.9(3)
O20 Cu8 O17 Cu5 89.82(15)
O21 Cu8 O17 Cu5 -79.10(15)
O16 Cu8 O17 Cu5 -171.85(16)
N12 C138 O18 Cu5 -4.4(5)
C139 C138 O18 Cu5 173.4(3)
N11 Cu5 O18 C138 2.5(3)
O17 Cu5 O18 C138 -56.8(6)
O14 Cu5 O18 C138 -171.6(3)
O13 Cu5 O18 C138 111.3(3)
C153 C152 O19 Cu6 -172.5(4)
C151 C152 O19 Cu6 8.2(5)
N15 Cu6 O19 C152 167.7(3)
O23 Cu6 O19 C152 -97.3(3)
O20 Cu6 O19 C152 -9.9(3)
O24 Cu6 O19 C152 86.3(3)
C156 C151 O20 Cu8 15.8(6)
C152 C151 O20 Cu8 -166.7(3)
C156 C151 O20 Cu6 173.2(3)
C152 C151 O20 Cu6 -9.3(5)
N13 Cu8 O20 C151 -19.5(3)
O21 Cu8 O20 C151 -75.0(7)
O17 Cu8 O20 C151 166.2(3)
O16 Cu8 O20 C151 89.6(3)
N13 Cu8 O20 Cu6 -177.65(17)
O21 Cu8 O20 Cu6 126.9(5)
O17 Cu8 O20 Cu6 8.06(16)
O16 Cu8 O20 Cu6 -68.60(16)
O23 Cu6 O20 C151 112.4(3)
O24 Cu6 O20 C151 -79.7(3)
O19 Cu6 O20 C151 10.3(3)
O23 Cu6 O20 Cu8 -87.85(16)
O24 Cu6 O20 Cu8 80.07(16)
O19 Cu6 O20 Cu8 170.10(18)
N14 C158 O21 Cu8 6.2(5)
C159 C158 O21 Cu8 -171.7(3)
N13 Cu8 O21 C158 -4.1(3)
O20 Cu8 O21 C158 52.3(7)
O17 Cu8 O21 C158 170.5(3)
O16 Cu8 O21 C158 -112.3(3)
C173 C172 O22 Cu7 173.6(4)
C171 C172 O22 Cu7 -4.8(5)
N9 Cu7 O22 C172 -170.9(3)
O14 Cu7 O22 C172 94.6(3)
O15 Cu7 O22 C172 -88.8(3)
O23 Cu7 O22 C172 6.8(3)
C172 C171 O23 Cu6 166.4(3)
C176 C171 O23 Cu6 -15.7(6)
C172 C171 O23 Cu7 8.1(5)
C176 C171 O23 Cu7 -174.0(3)
N15 Cu6 O23 C171 19.3(3)
O20 Cu6 O23 C171 -168.7(3)
O24 Cu6 O23 C171 73.6(6)
O19 Cu6 O23 C171 -91.2(3)
N15 Cu6 O23 Cu7 178.56(16)
O20 Cu6 O23 Cu7 -9.38(15)
O24 Cu6 O23 Cu7 -127.1(5)
O19 Cu6 O23 Cu7 68.12(15)
O14 Cu7 O23 C171 -107.7(3)
O15 Cu7 O23 C171 82.5(3)
O22 Cu7 O23 C171 -7.9(3)
O14 Cu7 O23 Cu6 91.02(15)
O15 Cu7 O23 Cu6 -78.79(16)
O22 Cu7 O23 Cu6 -169.19(16)
N16 C178 O24 Cu6 -3.1(5)
C179 C178 O24 Cu6 175.2(3)
N15 Cu6 O24 C178 1.8(3)
O23 Cu6 O24 C178 -53.4(7)
O20 Cu6 O24 C178 -170.5(3)
O19 Cu6 O24 C178 111.7(3)

loop_
_platon_squeeze_void_nr
_platon_squeeze_void_average_x
_platon_squeeze_void_average_y
_platon_squeeze_void_average_z
_platon_squeeze_void_volume
_platon_squeeze_void_count_electrons
_platon_squeeze_void_content
1 0.371 0.253 0.815 222 48 ' '
2 0.244 0.295 0.119 89 24 ' '
3 0.170 -0.003 0.462 14 1 ' '
4 0.392 0.821 0.591 187 49 ' '
5 0.628 0.747 0.185 222 49 ' '
6 0.610 0.178 0.410 188 51 ' '
7 0.756 0.705 0.881 89 21 ' '
8 0.833 -0.001 0.542 13 0 ' '
